data_7134941
loop_
_publ_author_name
'Groth, Lucie J.'
'Bockfeld, Dirk'
'Tamm, Matthias'

_publ_section_title
;
 Heavy alkali metal complexes of N-heterocyclic carbenes.
;
_journal_issue 81
_journal_name_full 'Chemical communications (Cambridge, England)'
_journal_page_first 15806
_journal_page_last 15809
_journal_paper_doi 10.1039/d5cc04534g
_journal_volume 61
_journal_year 2025
_chemical_formula_moiety 'C57 H59 B Cs F15 N2 O3'
_chemical_formula_sum 'C57 H59 B Cs F15 N2 O3'
_chemical_formula_weight 1248.78
_space_group_crystal_system monoclinic
_space_group_IT_number 14
_space_group_name_Hall '-P 2ybc'
_space_group_name_H-M_alt 'P 1 21/c 1'
_atom_sites_solution_hydrogens geom
_atom_sites_solution_primary iterative
_atom_sites_solution_secondary difmap
_audit_creation_method SHELXL-2018/3
_audit_update_record
;
2025-08-06 deposited with the CCDC.	2025-09-02 downloaded from the CCDC.
;
_cell_angle_alpha 90
_cell_angle_beta 91.4071(16)
_cell_angle_gamma 90
_cell_formula_units_Z 8
_cell_length_a 19.7357(4)
_cell_length_b 15.5295(2)
_cell_length_c 36.8929(6)
_cell_measurement_reflns_used 170926
_cell_measurement_temperature 100(2)
_cell_measurement_theta_max 33.9780
_cell_measurement_theta_min 2.3200
_cell_volume 11303.7(3)
_computing_cell_refinement 'CrysAlisPro 1.171.43.112a (Rigaku OD, 2024)'
_computing_data_collection 'CrysAlisPro system (CCD 43.104a 64-bit (release 22-12-2023))'
_computing_data_reduction 'CrysAlisPro 1.171.43.112a (Rigaku OD, 2024)'
_computing_publication_material 'OLEX2 v1.3 (O. V. Dolomanov et al., J. Appl. Cryst., 2009, 42, 339-341)'
_computing_structure_refinement 'SHELXL-2018/3 (G. M. Sheldrick, Acta Cryst., 2015, C71, 3-8)'
_computing_structure_solution 'SHELXT 2018/2 (G. M. Sheldrick, Acta Cryst., 2015, A71, 3-8)'
_diffrn_ambient_environment N~2~
_diffrn_ambient_temperature 100(2)
_diffrn_detector 'Hybrid Pixel Array Detector'
_diffrn_detector_area_resol_mean 10.0000
_diffrn_detector_type HyPix
_diffrn_measured_fraction_theta_full 0.999
_diffrn_measured_fraction_theta_max 0.915
_diffrn_measurement_device 'four-circle diffractometer'
_diffrn_measurement_device_type 'XtaLAB Synergy, Single source at offset/far, HyPix'
_diffrn_measurement_method '\w scans'
_diffrn_radiation_monochromator mirror
_diffrn_radiation_probe x-ray
_diffrn_radiation_type 'Mo K\a'
_diffrn_radiation_wavelength 0.71073
_diffrn_reflns_av_R_equivalents 0.0448
_diffrn_reflns_av_unetI/netI 0.0310
_diffrn_reflns_Laue_measured_fraction_full 0.999
_diffrn_reflns_Laue_measured_fraction_max 0.915
_diffrn_reflns_limit_h_max 30
_diffrn_reflns_limit_h_min -30
_diffrn_reflns_limit_k_max 24
_diffrn_reflns_limit_k_min -24
_diffrn_reflns_limit_l_max 57
_diffrn_reflns_limit_l_min -55
_diffrn_reflns_number 378765
_diffrn_reflns_point_group_measured_fraction_full 0.999
_diffrn_reflns_point_group_measured_fraction_max 0.915
_diffrn_reflns_theta_full 25.242
_diffrn_reflns_theta_max 34.079
_diffrn_reflns_theta_min 2.015
_diffrn_source 'micro-focus sealed X-ray tube'
_diffrn_source_type 'PhotonJet (Mo) X-ray Source'
_exptl_absorpt_coefficient_mu 0.749
_exptl_absorpt_correction_T_max 1.00000
_exptl_absorpt_correction_T_min 0.91507
_exptl_absorpt_correction_type multi-scan
_exptl_absorpt_process_details
;
CrysAlisPro 1.171.43.112a (Rigaku Oxford Diffraction, 2024)
Empirical absorption correction using spherical harmonics,
implemented in SCALE3 ABSPACK scaling algorithm.
;
_exptl_crystal_colour colourless
_exptl_crystal_density_diffrn 1.468
_exptl_crystal_description irregular
_exptl_crystal_F_000 5072
_exptl_crystal_size_max 0.290
_exptl_crystal_size_mid 0.200
_exptl_crystal_size_min 0.140
_refine_diff_density_max 1.254
_refine_diff_density_min -0.618
_refine_diff_density_rms 0.089
_refine_ls_extinction_method none
_refine_ls_goodness_of_fit_ref 1.043
_refine_ls_hydrogen_treatment constr
_refine_ls_matrix_type full
_refine_ls_number_parameters 1957
_refine_ls_number_reflns 42487
_refine_ls_number_restraints 604
_refine_ls_restrained_S_all 1.088
_refine_ls_R_factor_all 0.0776
_refine_ls_R_factor_gt 0.0565
_refine_ls_shift/su_max 0.002
_refine_ls_shift/su_mean 0.000
_refine_ls_structure_factor_coef Fsqd
_refine_ls_weighting_details 'w=1/[\s^2^(Fo^2^)+(0.0639P)^2^+13.2392P] where P=(Fo^2^+2Fc^2^)/3'
_refine_ls_weighting_scheme calc
_refine_ls_wR_factor_gt 0.1403
_refine_ls_wR_factor_ref 0.1508
_reflns_Friedel_coverage 0.000
_reflns_number_gt 32608
_reflns_number_total 42487
_reflns_threshold_expression 'I > 2\s(I)'
_cod_data_source_file d5cc04534g2.cif
_cod_data_source_block lgr10db
_cod_depositor_comments 'Adding full bibliography for 7134934--7134942.cif.'
_cod_original_sg_symbol_H-M 'P 21/c'
_cod_database_code 7134941
_shelx_shelxl_version_number 2018/3
_shelx_space_group_comment
;
The symmetry employed for this shelxl refinement is uniquely defined
by the following loop, which should always be used as a source of
symmetry information in preference to the above space-group names.
They are only intended as comments.
;
_shelx_estimated_absorpt_t_min 0.812
_shelx_estimated_absorpt_t_max 0.902
_oxdiff_exptl_absorpt_empirical_full_min 0.847
_oxdiff_exptl_absorpt_empirical_full_max 1.177
_oxdiff_exptl_absorpt_empirical_details
;
Empirical correction (ABSPACK) includes:
- Absorption correction using spherical harmonics
- Frame scaling
- Detector area scaling
;

loop_
_space_group_symop_operation_xyz
'x, y, z'
'-x, y+1/2, -z+1/2'
'-x, -y, -z'
'x, -y-1/2, z-1/2'

loop_
_atom_site_label
_atom_site_type_symbol
_atom_site_fract_x
_atom_site_fract_y
_atom_site_fract_z
_atom_site_U_iso_or_equiv
_atom_site_adp_type
_atom_site_occupancy
_atom_site_site_symmetry_order
_atom_site_calc_flag
_atom_site_refinement_flags_posn
_atom_site_refinement_flags_adp
_atom_site_refinement_flags_occupancy
_atom_site_disorder_assembly
_atom_site_disorder_group
Cs1 Cs 0.20671(9) 0.83209(9) 0.59881(4) 0.0527(4) Uani 0.530(5) 1 d . U P A 7
Cs1B Cs 0.21378(5) 0.83330(8) 0.59718(4) 0.02515(18) Uani 0.470(5) 1 d . U P A 8
F1 F 0.08500(7) 0.32410(9) 0.57073(4) 0.0355(3) Uani 1 1 d . . . . .
F2 F 0.06560(8) 0.30480(10) 0.50076(4) 0.0423(3) Uani 1 1 d . . . . .
F3 F 0.15746(10) 0.36475(11) 0.45287(4) 0.0470(4) Uani 1 1 d . . . . .
F4 F 0.27363(9) 0.44017(11) 0.47847(4) 0.0449(4) Uani 1 1 d . . . . .
F5 F 0.29723(6) 0.45673(8) 0.54891(3) 0.0263(2) Uani 1 1 d . . . . .
F6 F 0.3391(5) 0.4663(6) 0.6577(2) 0.0307(11) Uani 0.608(10) 1 d . U P B 1
F7 F 0.4642(2) 0.4143(4) 0.65448(13) 0.0526(11) Uani 0.608(10) 1 d . U P B 1
F8 F 0.4997(3) 0.2848(5) 0.60927(12) 0.0769(19) Uani 0.608(10) 1 d . U P B 1
F9 F 0.4016(4) 0.2063(5) 0.56700(11) 0.079(2) Uani 0.608(10) 1 d . U P B 1
F10 F 0.2736(3) 0.2534(3) 0.57155(13) 0.0499(13) Uani 0.608(10) 1 d . U P B 1
F11 F 0.0702(2) 0.4427(3) 0.62131(12) 0.0272(7) Uani 0.641(11) 1 d . U P B 3
F12 F -0.01520(18) 0.3671(3) 0.66531(12) 0.0486(10) Uani 0.641(11) 1 d . U P B 3
F13 F 0.0209(3) 0.2201(3) 0.70143(10) 0.0556(12) Uani 0.641(11) 1 d . U P B 3
F14 F 0.1458(3) 0.1515(2) 0.69157(9) 0.0451(10) Uani 0.641(11) 1 d . U P B 3
F15 F 0.2330(2) 0.2257(3) 0.64921(10) 0.0264(7) Uani 0.641(11) 1 d . U P B 3
F6B F 0.3406(6) 0.4513(7) 0.6499(3) 0.0231(16) Uani 0.392(10) 1 d . U P B 2
F7B F 0.4607(2) 0.3775(5) 0.64536(19) 0.0372(14) Uani 0.392(10) 1 d . U P B 2
F8B F 0.4783(3) 0.2354(5) 0.60351(16) 0.0446(17) Uani 0.392(10) 1 d . U P B 2
F9B F 0.3689(3) 0.1653(4) 0.56687(11) 0.0404(16) Uani 0.392(10) 1 d . U P B 2
F10B F 0.2469(3) 0.2341(4) 0.57315(14) 0.0233(10) Uani 0.392(10) 1 d . U P B 2
F11B F 0.0793(5) 0.4264(6) 0.6328(3) 0.045(2) Uani 0.359(11) 1 d . U P B 4
F12B F 0.0048(6) 0.3320(7) 0.6764(3) 0.070(3) Uani 0.359(11) 1 d . U P B 4
F13B F 0.0543(7) 0.1822(7) 0.70454(18) 0.069(3) Uani 0.359(11) 1 d . U P B 4
F14B F 0.1812(7) 0.1309(6) 0.6872(2) 0.069(3) Uani 0.359(11) 1 d . U P B 4
F15B F 0.2569(5) 0.2208(6) 0.6443(3) 0.0433(18) Uani 0.359(11) 1 d . U P B 4
O1 O 0.15307(13) 0.89852(16) 0.66819(6) 0.0607(6) Uani 1 1 d . . . . .
O2 O 0.31231(14) 0.96121(18) 0.62819(9) 0.0736(8) Uani 1 1 d . . . . .
O3 O 0.1033(3) 0.9584(3) 0.56763(16) 0.0590(13) Uani 0.530(5) 1 d . U P A 7
O3B O 0.1215(3) 0.9793(4) 0.58129(16) 0.0504(13) Uani 0.470(5) 1 d . U P A 8
N1 N 0.21263(7) 0.57958(9) 0.61329(4) 0.0169(3) Uani 1 1 d . . . . .
N2 N 0.19612(8) 0.59560(10) 0.66952(4) 0.0181(3) Uani 1 1 d . . . . .
C1 C 0.20453(10) 0.64278(12) 0.63896(5) 0.0205(3) Uani 1 1 d . . . . .
C2 C 0.20889(8) 0.49458(11) 0.62697(5) 0.0167(3) Uani 1 1 d . . . . .
C3 C 0.19844(9) 0.50793(11) 0.66297(5) 0.0193(3) Uani 1 1 d . . . . .
H3 H 0.193551 0.464091 0.680676 0.023 Uiso 1 1 calc R U . . .
C4 C 0.22656(10) 0.60927(12) 0.57701(5) 0.0212(3) Uani 1 1 d . . . . .
C5 C 0.17238(12) 0.62158(14) 0.55214(6) 0.0304(4) Uani 1 1 d . . . . .
C6 C 0.18798(17) 0.65858(16) 0.51845(6) 0.0435(6) Uani 1 1 d . . . . .
H6 H 0.152575 0.667261 0.500914 0.052 Uiso 1 1 calc R U . . .
C7 C 0.25244(17) 0.68229(17) 0.51028(6) 0.0462(7) Uani 1 1 d . . . . .
H7 H 0.261236 0.707484 0.487405 0.055 Uiso 1 1 calc R U . . .
C8 C 0.30515(15) 0.66969(15) 0.53530(6) 0.0368(5) Uani 1 1 d . . . . .
H8 H 0.349880 0.686232 0.529375 0.044 Uiso 1 1 calc R U . A 8
C9 C 0.29317(11) 0.63291(13) 0.56915(5) 0.0251(4) Uani 1 1 d . . . . .
C10 C 0.10017(13) 0.60062(17) 0.56161(7) 0.0398(6) Uani 1 1 d . . . . .
H10 H 0.101727 0.556545 0.581373 0.048 Uiso 1 1 calc R U . . .
C11 C 0.05866(15) 0.56299(18) 0.52981(9) 0.0540(8) Uani 1 1 d . . . . .
H11A H 0.049675 0.608074 0.511737 0.081 Uiso 1 1 calc R U . . .
H11B H 0.015606 0.540719 0.538600 0.081 Uiso 1 1 calc R U . . .
H11C H 0.084123 0.516080 0.518729 0.081 Uiso 1 1 calc R U . . .
C12 C 0.06468(16) 0.6804(2) 0.57621(10) 0.0600(9) Uani 1 1 d . . . . .
H12A H 0.090994 0.703572 0.596861 0.090 Uiso 1 1 calc R U . A 7
H12B H 0.019232 0.664679 0.584052 0.090 Uiso 1 1 calc R U . A 7
H12C H 0.061045 0.724051 0.557087 0.090 Uiso 1 1 calc R U . A 7
C13 C 0.35196(11) 0.62079(14) 0.59601(6) 0.0278(4) Uani 1 1 d . . . . .
H13 H 0.336504 0.580690 0.615338 0.033 Uiso 1 1 calc R U . . .
C14 C 0.41423(13) 0.5804(2) 0.57893(9) 0.0495(7) Uani 1 1 d . . . . .
H14A H 0.401241 0.526388 0.566917 0.074 Uiso 1 1 calc R U . . .
H14B H 0.448724 0.568750 0.597853 0.074 Uiso 1 1 calc R U . . .
H14C H 0.432638 0.620232 0.561063 0.074 Uiso 1 1 calc R U . . .
C15 C 0.37134(15) 0.70593(18) 0.61432(7) 0.0426(6) Uani 1 1 d . . . . .
H15A H 0.332653 0.727895 0.627665 0.064 Uiso 1 1 calc R U . A 7
H15B H 0.384017 0.747909 0.595841 0.064 Uiso 1 1 calc R U . A 7
H15C H 0.409785 0.696567 0.631175 0.064 Uiso 1 1 calc R U . A 7
C16 C 0.18692(10) 0.63079(12) 0.70497(5) 0.0220(3) Uani 1 1 d . . . . .
C17 C 0.24444(11) 0.65082(14) 0.72639(5) 0.0269(4) Uani 1 1 d . . . . .
C18 C 0.23462(14) 0.68169(16) 0.76145(6) 0.0358(5) Uani 1 1 d . . . . .
H18 H 0.272808 0.695132 0.776581 0.043 Uiso 1 1 calc R U . . .
C19 C 0.17008(15) 0.69294(17) 0.77444(6) 0.0402(6) Uani 1 1 d . . . . .
H19 H 0.164230 0.713963 0.798342 0.048 Uiso 1 1 calc R U . . .
C20 C 0.11403(14) 0.67366(17) 0.75271(6) 0.0398(5) Uani 1 1 d . . . . .
H20 H 0.069944 0.682588 0.761786 0.048 Uiso 1 1 calc R U . . .
C21 C 0.12104(11) 0.64114(15) 0.71748(6) 0.0289(4) Uani 1 1 d . . . . .
C22 C 0.31559(12) 0.64062(19) 0.71250(6) 0.0370(5) Uani 1 1 d . . . . .
H22 H 0.311883 0.620483 0.686779 0.044 Uiso 1 1 calc R U . . .
C23 C 0.35516(15) 0.5728(3) 0.73423(8) 0.0642(11) Uani 1 1 d . . . . .
H23A H 0.399984 0.565104 0.723841 0.096 Uiso 1 1 calc R U . . .
H23B H 0.330496 0.518004 0.733301 0.096 Uiso 1 1 calc R U . . .
H23C H 0.360379 0.591640 0.759490 0.096 Uiso 1 1 calc R U . . .
C24 C 0.3527(2) 0.7271(3) 0.71287(8) 0.0736(13) Uani 1 1 d . U . . .
H24A H 0.358629 0.747164 0.737934 0.110 Uiso 1 1 calc R U . . .
H24B H 0.326009 0.769440 0.698913 0.110 Uiso 1 1 calc R U . . .
H24C H 0.397160 0.720223 0.701993 0.110 Uiso 1 1 calc R U . . .
C25 C 0.05959(11) 0.62247(18) 0.69354(6) 0.0355(5) Uani 1 1 d . . . . .
H25 H 0.074272 0.584701 0.673232 0.043 Uiso 1 1 calc R U . . .
C26 C 0.03311(16) 0.7075(2) 0.67698(9) 0.0555(8) Uani 1 1 d . . . . .
H26A H -0.004464 0.695353 0.659886 0.083 Uiso 1 1 calc R U . . .
H26B H 0.069743 0.736207 0.664183 0.083 Uiso 1 1 calc R U . . .
H26C H 0.017222 0.745149 0.696335 0.083 Uiso 1 1 calc R U . . .
C27 C 0.00410(14) 0.5753(2) 0.71364(8) 0.0511(7) Uani 1 1 d . . . . .
H27A H -0.012684 0.612225 0.733009 0.077 Uiso 1 1 calc R U . . .
H27B H 0.022564 0.522081 0.724171 0.077 Uiso 1 1 calc R U . . .
H27C H -0.033257 0.561348 0.696656 0.077 Uiso 1 1 calc R U . . .
C28 C 0.19174(10) 0.39477(11) 0.56504(5) 0.0200(3) Uani 1 1 d . . . . .
C29 C 0.13399(10) 0.35639(13) 0.54994(5) 0.0248(4) Uani 1 1 d . . . . .
C30 C 0.12193(12) 0.34513(13) 0.51285(6) 0.0291(4) Uani 1 1 d . . . . .
C31 C 0.16808(13) 0.37454(14) 0.48868(5) 0.0319(4) Uani 1 1 d . . . . .
C32 C 0.22624(12) 0.41389(14) 0.50188(5) 0.0300(4) Uani 1 1 d . . . . .
C33 C 0.23692(10) 0.42248(12) 0.53883(5) 0.0220(3) Uani 1 1 d . . . . .
C34 C 0.2989(4) 0.3669(6) 0.6129(2) 0.0211(14) Uani 0.608(10) 1 d . U P B 1
C35 C 0.3493(4) 0.4018(5) 0.63376(19) 0.0224(12) Uani 0.608(10) 1 d . U P B 1
C36 C 0.4160(3) 0.3755(5) 0.63337(16) 0.0385(13) Uani 0.608(10) 1 d . U P B 1
C37 C 0.4343(4) 0.3111(6) 0.61092(17) 0.0492(15) Uani 0.608(10) 1 d . U P B 1
C38 C 0.3860(4) 0.2715(5) 0.58935(16) 0.0492(16) Uani 0.608(10) 1 d . U P B 1
C39 C 0.3192(4) 0.2985(5) 0.59146(18) 0.0356(14) Uani 0.608(10) 1 d . U P B 1
C40 C 0.1578(4) 0.3409(6) 0.6327(2) 0.0158(11) Uani 0.641(11) 1 d . U P B 3
C41 C 0.0929(3) 0.3715(3) 0.63893(15) 0.0196(9) Uani 0.641(11) 1 d . U P B 3
C42 C 0.0472(2) 0.3325(4) 0.66154(13) 0.0293(10) Uani 0.641(11) 1 d . U P B 3
C43 C 0.0652(3) 0.2574(4) 0.67960(12) 0.0337(12) Uani 0.641(11) 1 d . U P B 3
C44 C 0.1271(4) 0.2232(3) 0.67430(12) 0.0276(10) Uani 0.641(11) 1 d . U P B 3
C45 C 0.1720(3) 0.2649(4) 0.65132(17) 0.0207(9) Uani 0.641(11) 1 d . U P B 3
C46 C 0.0923(2) 0.9425(2) 0.67358(12) 0.0687(10) Uani 1 1 d . U . . .
H46A H 0.054067 0.913018 0.660950 0.082 Uiso 1 1 calc R U . . .
H46B H 0.095181 1.002307 0.664442 0.082 Uiso 1 1 calc R U . . .
C47 C 0.0832(3) 0.9417(4) 0.71394(16) 0.1104(18) Uani 1 1 d . U . . .
H47A H 0.059880 0.994543 0.721967 0.132 Uiso 1 1 calc R U . . .
H47B H 0.056702 0.890865 0.721361 0.132 Uiso 1 1 calc R U . . .
C48 C 0.1508(3) 0.9380(4) 0.72868(18) 0.1125(19) Uani 1 1 d . U . . .
H48A H 0.151741 0.912320 0.753256 0.135 Uiso 1 1 calc R U . . .
H48B H 0.171623 0.995904 0.729824 0.135 Uiso 1 1 calc R U . . .
C49 C 0.1867(3) 0.8804(3) 0.70179(14) 0.0940(16) Uani 1 1 d . U . . .
H49A H 0.235477 0.894805 0.700846 0.113 Uiso 1 1 calc R U . A 7
H49B H 0.181889 0.818899 0.708323 0.113 Uiso 1 1 calc R U . A 7
C50 C 0.3813(3) 0.9432(4) 0.62850(18) 0.0532(16) Uani 0.530(5) 1 d . U P A 7
H50A H 0.394924 0.917903 0.605158 0.064 Uiso 0.530(5) 1 calc R U P A 7
H50B H 0.393832 0.903068 0.648396 0.064 Uiso 0.530(5) 1 calc R U P A 7
C51 C 0.41541(18) 1.0350(3) 0.63477(11) 0.0640(9) Uani 1 1 d . . . . .
H51A H 0.461262 1.030013 0.646068 0.077 Uiso 0.530(5) 1 calc R U P A 7
H51B H 0.418018 1.067992 0.611885 0.077 Uiso 0.530(5) 1 calc R U P A 7
H51C H 0.445588 1.078890 0.624284 0.077 Uiso 0.470(5) 1 calc R U P A 8
H51D H 0.443153 0.989766 0.646848 0.077 Uiso 0.470(5) 1 calc R U P A 8
C52 C 0.3655(2) 1.0749(2) 0.66048(11) 0.0652(9) Uani 1 1 d . . . . .
H52A H 0.368253 1.138590 0.660776 0.078 Uiso 0.530(5) 1 calc R U P A 7
H52B H 0.371024 1.052313 0.685465 0.078 Uiso 0.530(5) 1 calc R U P A 7
H52C H 0.387851 1.090969 0.683827 0.078 Uiso 0.470(5) 1 calc R U P A 8
H52D H 0.343460 1.126483 0.649668 0.078 Uiso 0.470(5) 1 calc R U P A 8
C53 C 0.2953(3) 1.0401(4) 0.64019(19) 0.0527(15) Uani 0.530(5) 1 d . U P A 7
H53A H 0.257721 1.036649 0.657436 0.063 Uiso 0.530(5) 1 calc R U P A 7
H53B H 0.281571 1.078176 0.619781 0.063 Uiso 0.530(5) 1 calc R U P A 7
C54 C 0.0701(3) 0.9694(5) 0.5339(2) 0.0641(18) Uani 0.530(5) 1 d . U P A 7
H54A H 0.028625 0.933592 0.532624 0.077 Uiso 0.530(5) 1 calc R U P A 7
H54B H 0.100121 0.951394 0.514189 0.077 Uiso 0.530(5) 1 calc R U P A 7
C55 C 0.0525(5) 1.0593(6) 0.5297(2) 0.076(2) Uani 0.530(5) 1 d . U P A 7
H55A H 0.010925 1.073789 0.542920 0.091 Uiso 0.530(5) 1 calc R U P A 7
H55B H 0.046059 1.075052 0.503842 0.091 Uiso 0.530(5) 1 calc R U P A 7
C56 C 0.1127(5) 1.1017(5) 0.5460(2) 0.063(2) Uani 0.530(5) 1 d . U P A 7
H56A H 0.103486 1.162297 0.552646 0.076 Uiso 0.530(5) 1 calc R U P A 7
H56B H 0.152040 1.099275 0.529923 0.076 Uiso 0.530(5) 1 calc R U P A 7
C57 C 0.1234(6) 1.0422(6) 0.5810(3) 0.096(3) Uani 0.530(5) 1 d . U P A 7
H57A H 0.171318 1.042347 0.589533 0.116 Uiso 0.530(5) 1 calc R U P A 7
H57B H 0.094314 1.061108 0.600961 0.116 Uiso 0.530(5) 1 calc R U P A 7
C34B C 0.2850(6) 0.3514(7) 0.6098(3) 0.0119(14) Uani 0.392(10) 1 d . U P B 2
C35B C 0.3423(6) 0.3797(7) 0.6277(3) 0.0202(18) Uani 0.392(10) 1 d . U P B 2
C36B C 0.4085(4) 0.3429(5) 0.6265(2) 0.0235(14) Uani 0.392(10) 1 d . U P B 2
C37B C 0.4175(4) 0.2722(6) 0.60585(19) 0.0264(15) Uani 0.392(10) 1 d . U P B 2
C38B C 0.3623(4) 0.2374(5) 0.58746(16) 0.0259(15) Uani 0.392(10) 1 d . U P B 2
C39B C 0.2989(4) 0.2754(5) 0.5899(2) 0.0186(14) Uani 0.392(10) 1 d . U P B 2
C40B C 0.1740(7) 0.3328(12) 0.6360(5) 0.023(3) Uani 0.359(11) 1 d . U P B 4
C41B C 0.1094(6) 0.3547(8) 0.6461(3) 0.031(2) Uani 0.359(11) 1 d . U P B 4
C42B C 0.0683(6) 0.3036(9) 0.6694(3) 0.046(2) Uani 0.359(11) 1 d . U P B 4
C43B C 0.0937(8) 0.2300(8) 0.6821(3) 0.044(2) Uani 0.359(11) 1 d . U P B 4
C44B C 0.1555(7) 0.2048(8) 0.6738(3) 0.042(2) Uani 0.359(11) 1 d . U P B 4
C45B C 0.1955(7) 0.2536(8) 0.6508(3) 0.030(2) Uani 0.359(11) 1 d . U P B 4
C50B C 0.3688(6) 0.9988(8) 0.6074(3) 0.097(3) Uani 0.470(5) 1 d . U P A 8
H50C H 0.391579 0.953834 0.593114 0.117 Uiso 0.470(5) 1 calc R U P A 8
H50D H 0.351809 1.044250 0.590720 0.117 Uiso 0.470(5) 1 calc R U P A 8
C53B C 0.3199(4) 1.0095(5) 0.6649(2) 0.0604(19) Uani 0.470(5) 1 d . U P A 8
H53C H 0.275546 1.033146 0.672011 0.072 Uiso 0.470(5) 1 calc R U P A 8
H53D H 0.336269 0.969645 0.684088 0.072 Uiso 0.470(5) 1 calc R U P A 8
C54B C 0.0717(5) 0.9983(7) 0.5555(3) 0.078(3) Uani 0.470(5) 1 d . U P A 8
H54C H 0.027898 1.007916 0.567421 0.093 Uiso 0.470(5) 1 calc R U P A 8
H54D H 0.066107 0.949518 0.538417 0.093 Uiso 0.470(5) 1 calc R U P A 8
C55B C 0.0912(6) 1.0759(7) 0.5358(3) 0.069(3) Uani 0.470(5) 1 d . U P A 8
H55C H 0.052788 1.116467 0.533021 0.082 Uiso 0.470(5) 1 calc R U P A 8
H55D H 0.108569 1.061566 0.511589 0.082 Uiso 0.470(5) 1 calc R U P A 8
C56B C 0.1481(5) 1.1132(6) 0.5611(3) 0.069(2) Uani 0.470(5) 1 d . U P A 8
H56C H 0.192558 1.109918 0.549333 0.083 Uiso 0.470(5) 1 calc R U P A 8
H56D H 0.138561 1.174066 0.567109 0.083 Uiso 0.470(5) 1 calc R U P A 8
C57B C 0.1476(5) 1.0611(7) 0.5927(3) 0.070(2) Uani 0.470(5) 1 d . U P A 8
H57C H 0.118271 1.086936 0.611184 0.084 Uiso 0.470(5) 1 calc R U P A 8
H57D H 0.193971 1.054894 0.603162 0.084 Uiso 0.470(5) 1 calc R U P A 8
B1 B 0.21412(11) 0.39858(13) 0.60883(5) 0.0195(3) Uani 1 1 d . . . . .
Cs1A Cs 0.30928(3) 0.32767(4) 0.40219(2) 0.02293(11) Uani 0.653(4) 1 d . . P C 9
Cs1C Cs 0.29385(16) 0.33259(11) 0.40167(5) 0.0567(4) Uani 0.347(4) 1 d . U P C 10
F1A F 0.40990(7) -0.17489(9) 0.42230(4) 0.0330(3) Uani 1 1 d . . . . .
F2A F 0.43792(8) -0.19166(10) 0.49149(4) 0.0422(4) Uani 1 1 d . . . . .
F3A F 0.35294(10) -0.12838(11) 0.54244(4) 0.0483(4) Uani 1 1 d . . . . .
F4A F 0.23528(9) -0.05156(11) 0.52026(4) 0.0445(4) Uani 1 1 d . . . . .
F5A F 0.20231(6) -0.03856(8) 0.45076(3) 0.0267(2) Uani 1 1 d . . . . .
F6A F 0.15579(12) -0.03207(15) 0.34031(6) 0.0247(4) Uani 0.853(2) 1 d . . P D 5
F7A F 0.02809(9) -0.07207(14) 0.34760(6) 0.0419(4) Uani 0.853(2) 1 d . . P D 5
F8A F -0.01163(9) -0.19109(15) 0.39674(6) 0.0513(5) Uani 0.853(2) 1 d . . P D 5
F9A F 0.08459(10) -0.27190(14) 0.43906(5) 0.0490(5) Uani 0.853(2) 1 d . . P D 5
F10A F 0.21469(10) -0.23898(11) 0.43078(5) 0.0343(4) Uani 0.853(2) 1 d . . P D 5
F11A F 0.41734(8) -0.08047(11) 0.36202(5) 0.0286(3) Uani 0.853(2) 1 d . . P D 5
F12A F 0.48562(10) -0.18148(14) 0.31860(6) 0.0460(5) Uani 0.853(2) 1 d . . P D 5
F13A F 0.43202(12) -0.33300(13) 0.29446(5) 0.0503(6) Uani 0.853(2) 1 d . . P D 5
F14A F 0.30480(12) -0.37914(12) 0.31509(6) 0.0488(5) Uani 0.853(2) 1 d . . P D 5
F15A F 0.23370(10) -0.27969(10) 0.35682(5) 0.0306(3) Uani 0.853(2) 1 d . . P D 5
F6C F 0.1582(9) -0.0429(11) 0.3487(4) 0.034(4) Uani 0.147(2) 1 d . U P D 6
F7C F 0.0382(8) -0.1116(11) 0.3523(4) 0.058(4) Uani 0.147(2) 1 d . U P D 6
F8C F 0.0145(7) -0.2511(10) 0.3942(4) 0.059(3) Uani 0.147(2) 1 d . U P D 6
F9C F 0.1200(7) -0.3215(8) 0.4317(3) 0.049(3) Uani 0.147(2) 1 d . U P D 6
F10C F 0.2479(6) -0.2609(7) 0.4250(3) 0.037(2) Uani 0.147(2) 1 d . U P D 6
F11C F 0.4291(7) -0.0607(10) 0.3775(4) 0.053(3) Uani 0.147(2) 1 d . U P D 6
F12C F 0.5123(10) -0.1346(14) 0.3334(5) 0.088(5) Uani 0.147(2) 1 d . U P D 6
F13C F 0.4741(10) -0.2822(13) 0.2959(5) 0.087(5) Uani 0.147(2) 1 d . U P D 6
F14C F 0.3480(9) -0.3481(11) 0.3056(4) 0.068(4) Uani 0.147(2) 1 d . U P D 6
F15C F 0.2630(8) -0.2723(8) 0.3490(3) 0.037(3) Uani 0.147(2) 1 d . U P D 6
O1A O 0.40024(13) 0.47028(16) 0.42752(7) 0.0628(6) Uani 1 1 d . . . . .
O2A O 0.35687(15) 0.39742(16) 0.33076(6) 0.0664(7) Uani 1 1 d . . . . .
O3A O 0.20099(14) 0.46420(19) 0.38122(8) 0.0727(8) Uani 1 1 d D . . . .
N1A N 0.29120(8) 0.07737(9) 0.38251(4) 0.0164(3) Uani 1 1 d . . . . .
N2A N 0.30325(8) 0.09284(10) 0.32590(4) 0.0172(3) Uani 1 1 d . . . . .
C1A C 0.30064(10) 0.14007(12) 0.35667(5) 0.0202(3) Uani 1 1 d . . . . .
C2A C 0.28816(8) -0.00737(11) 0.36850(4) 0.0159(3) Uani 1 1 d . . . . .
C3A C 0.29602(9) 0.00531(11) 0.33233(5) 0.0188(3) Uani 1 1 d . . . . .
H3A H 0.296487 -0.038607 0.314406 0.023 Uiso 1 1 calc R U . . .
C4A C 0.28343(10) 0.10716(11) 0.41904(4) 0.0203(3) Uani 1 1 d . . . . .
C5A C 0.34200(12) 0.11526(13) 0.44161(5) 0.0282(4) Uani 1 1 d . . . . .
C6A C 0.33402(15) 0.15275(16) 0.47549(6) 0.0392(6) Uani 1 1 d . . . . .
H6A H 0.372334 0.159311 0.491342 0.047 Uiso 1 1 calc R U . C 9
C7A C 0.27140(17) 0.18051(16) 0.48643(6) 0.0435(7) Uani 1 1 d . . . . .
H7A H 0.267208 0.206128 0.509652 0.052 Uiso 1 1 calc R U . . .
C8A C 0.21384(15) 0.17143(14) 0.46372(6) 0.0355(5) Uani 1 1 d . . . . .
H8A H 0.171007 0.190668 0.471698 0.043 Uiso 1 1 calc R U . C 9
C9A C 0.21912(11) 0.13430(12) 0.42951(5) 0.0244(4) Uani 1 1 d . . . . .
C10A C 0.41158(12) 0.08760(16) 0.42883(6) 0.0353(5) Uani 1 1 d . . . . .
H10A H 0.404851 0.041407 0.410197 0.042 Uiso 1 1 calc R U . . .
C11A C 0.45655(15) 0.05101(19) 0.45974(8) 0.0489(7) Uani 1 1 d . . . . .
H11D H 0.469960 0.097581 0.476344 0.073 Uiso 1 1 calc R U . . .
H11E H 0.497125 0.024839 0.449626 0.073 Uiso 1 1 calc R U . . .
H11F H 0.431237 0.007289 0.472958 0.073 Uiso 1 1 calc R U . . .
C12A C 0.44770(15) 0.1633(2) 0.41092(9) 0.0520(8) Uani 1 1 d . . . . .
H12D H 0.422012 0.181109 0.389115 0.078 Uiso 1 1 calc R U . C 9
H12E H 0.493383 0.145594 0.404242 0.078 Uiso 1 1 calc R U . C 9
H12F H 0.450781 0.211653 0.427959 0.078 Uiso 1 1 calc R U . C 9
C13A C 0.15708(11) 0.12549(13) 0.40437(5) 0.0260(4) Uani 1 1 d . . . . .
H13A H 0.167062 0.079473 0.386304 0.031 Uiso 1 1 calc R U . . .
C14A C 0.09315(12) 0.0987(2) 0.42411(8) 0.0446(6) Uani 1 1 d . . . . .
H14D H 0.102612 0.046861 0.438514 0.067 Uiso 1 1 calc R U . . .
H14E H 0.056708 0.086631 0.406308 0.067 Uiso 1 1 calc R U . . .
H14F H 0.079192 0.145416 0.440141 0.067 Uiso 1 1 calc R U . . .
C15A C 0.14377(14) 0.20902(16) 0.38330(6) 0.0372(5) Uani 1 1 d . . . . .
H15D H 0.182570 0.221646 0.368092 0.056 Uiso 1 1 calc R U . C 9
H15E H 0.137344 0.256457 0.400391 0.056 Uiso 1 1 calc R U . C 9
H15F H 0.102900 0.202413 0.367926 0.056 Uiso 1 1 calc R U . C 9
C16A C 0.31157(10) 0.12865(11) 0.29042(5) 0.0200(3) Uani 1 1 d . . . . .
C17A C 0.25372(11) 0.14963(13) 0.26947(5) 0.0237(4) Uani 1 1 d . . . . .
C18A C 0.26364(13) 0.18294(15) 0.23473(5) 0.0310(4) Uani 1 1 d . . . . .
H18A H 0.225347 0.197348 0.219845 0.037 Uiso 1 1 calc R U . . .
C19A C 0.32781(13) 0.19531(15) 0.22164(5) 0.0332(5) Uani 1 1 d . . . . .
H19A H 0.333297 0.217946 0.197972 0.040 Uiso 1 1 calc R U . . .
C20A C 0.38413(13) 0.17477(15) 0.24294(6) 0.0332(5) Uani 1 1 d . . . . .
H20A H 0.428139 0.184215 0.233859 0.040 Uiso 1 1 calc R U . . .
C21A C 0.37719(11) 0.14017(14) 0.27780(5) 0.0262(4) Uani 1 1 d . . . . .
C22A C 0.18269(11) 0.13882(16) 0.28350(5) 0.0297(4) Uani 1 1 d . . . . .
H22A H 0.186742 0.119035 0.309259 0.036 Uiso 1 1 calc R U . . .
C23A C 0.14384(13) 0.0700(2) 0.26203(7) 0.0457(7) Uani 1 1 d . . . . .
H23D H 0.138975 0.087985 0.236633 0.069 Uiso 1 1 calc R U . . .
H23E H 0.098850 0.062429 0.272237 0.069 Uiso 1 1 calc R U . . .
H23F H 0.168720 0.015469 0.263422 0.069 Uiso 1 1 calc R U . . .
C24A C 0.14422(16) 0.2243(2) 0.28303(7) 0.0499(8) Uani 1 1 d . . . . .
H24D H 0.170456 0.267551 0.296675 0.075 Uiso 1 1 calc R U . . .
H24E H 0.100093 0.216418 0.294190 0.075 Uiso 1 1 calc R U . . .
H24F H 0.137442 0.243639 0.257919 0.075 Uiso 1 1 calc R U . . .
C25A C 0.43935(11) 0.12109(18) 0.30133(6) 0.0354(5) Uani 1 1 d . . . . .
H25A H 0.424481 0.087940 0.322971 0.042 Uiso 1 1 calc R U . . .
C26A C 0.46970(17) 0.2076(2) 0.31483(9) 0.0591(9) Uani 1 1 d . . . . .
H26D H 0.507897 0.196304 0.331627 0.089 Uiso 1 1 calc R U . . .
H26E H 0.434894 0.240505 0.327312 0.089 Uiso 1 1 calc R U . . .
H26F H 0.485514 0.240798 0.294083 0.089 Uiso 1 1 calc R U . . .
C27A C 0.49088(14) 0.0673(3) 0.28186(8) 0.0560(9) Uani 1 1 d . . . . .
H27D H 0.505870 0.098280 0.260355 0.084 Uiso 1 1 calc R U . . .
H27E H 0.470272 0.012416 0.274478 0.084 Uiso 1 1 calc R U . . .
H27F H 0.529915 0.056282 0.298138 0.084 Uiso 1 1 calc R U . . .
C28A C 0.30411(9) -0.10419(11) 0.43108(5) 0.0189(3) Uani 1 1 d . . . . .
C29A C 0.36337(10) -0.14257(12) 0.44450(5) 0.0231(3) Uani 1 1 d . . . . .
C30A C 0.38003(12) -0.15195(13) 0.48121(6) 0.0293(4) Uani 1 1 d . . . . .
C31A C 0.33784(13) -0.12049(14) 0.50678(5) 0.0324(5) Uani 1 1 d . . . . .
C32A C 0.27872(13) -0.08063(13) 0.49538(5) 0.0294(4) Uani 1 1 d . . . . .
C33A C 0.26320(10) -0.07406(12) 0.45870(5) 0.0218(3) Uani 1 1 d . . . . .
C34A C 0.19422(16) -0.12854(18) 0.38690(7) 0.0168(5) Uani 0.853(2) 1 d . . P D 5
C35A C 0.14308(13) -0.09198(18) 0.36582(6) 0.0182(4) Uani 0.853(2) 1 d . . P D 5
C36A C 0.07501(13) -0.11208(19) 0.36878(7) 0.0275(5) Uani 0.853(2) 1 d . . P D 5
C37A C 0.05436(13) -0.17189(19) 0.39345(8) 0.0334(6) Uani 0.853(2) 1 d . . P D 5
C38A C 0.10262(15) -0.21255(19) 0.41467(7) 0.0318(6) Uani 0.853(2) 1 d . . P D 5
C39A C 0.17060(14) -0.19211(17) 0.41037(6) 0.0244(5) Uani 0.853(2) 1 d . . P D 5
C40A C 0.3415(10) -0.1591(13) 0.3645(5) 0.028(5) Uani 0.147(2) 1 d . U P D 6
C41A C 0.4043(11) -0.1289(17) 0.3585(6) 0.037(4) Uani 0.147(2) 1 d . U P D 6
C42A C 0.4526(16) -0.175(2) 0.3341(8) 0.063(6) Uani 0.147(2) 1 d . U P D 6
C43A C 0.4246(14) -0.246(2) 0.3192(7) 0.052(5) Uani 0.147(2) 1 d . U P D 6
C44A C 0.3692(15) -0.2827(16) 0.3215(7) 0.042(5) Uani 0.147(2) 1 d . U P D 6
C45A C 0.3221(11) -0.2337(14) 0.3471(5) 0.036(4) Uani 0.147(2) 1 d . U P D 6
C46A C 0.3882(2) 0.5418(3) 0.40372(12) 0.0770(12) Uani 1 1 d . . . . .
H46C H 0.346838 0.532704 0.388441 0.092 Uiso 1 1 calc R U . C 9
H46D H 0.427175 0.551593 0.387878 0.092 Uiso 1 1 calc R U . C 9
C47A C 0.3792(4) 0.6160(4) 0.4296(2) 0.136(3) Uani 1 1 d . U . . .
H47C H 0.333326 0.616282 0.439935 0.163 Uiso 1 1 calc R U . . .
H47D H 0.387736 0.672073 0.417829 0.163 Uiso 1 1 calc R U . . .
C48A C 0.4333(4) 0.5952(4) 0.45822(16) 0.121(2) Uani 1 1 d . U . . .
H48C H 0.478689 0.613446 0.450362 0.145 Uiso 1 1 calc R U . . .
H48D H 0.423436 0.623209 0.481608 0.145 Uiso 1 1 calc R U . . .
C49A C 0.4290(2) 0.5017(3) 0.46108(12) 0.0785(13) Uani 1 1 d . . . . .
H49C H 0.474606 0.476765 0.465432 0.094 Uiso 1 1 calc R U . . .
H49D H 0.399948 0.485357 0.481489 0.094 Uiso 1 1 calc R U . . .
C50A C 0.3059(2) 0.3781(3) 0.30436(10) 0.0721(11) Uani 1 1 d . . . . .
H50E H 0.261210 0.398281 0.312509 0.087 Uiso 1 1 calc R U . C 9
H50F H 0.303452 0.315201 0.300189 0.087 Uiso 1 1 calc R U . C 9
C51A C 0.3248(3) 0.4236(3) 0.27029(12) 0.0994(17) Uani 1 1 d . U . . .
H51E H 0.308945 0.391618 0.248495 0.119 Uiso 1 1 calc R U . . .
H51F H 0.306089 0.482763 0.269436 0.119 Uiso 1 1 calc R U . . .
C52A C 0.3990(3) 0.4247(4) 0.27336(12) 0.111(2) Uani 1 1 d . U . . .
H52E H 0.418174 0.472715 0.259233 0.134 Uiso 1 1 calc R U . . .
H52F H 0.418513 0.369719 0.264883 0.134 Uiso 1 1 calc R U . . .
C53A C 0.4121(3) 0.4370(3) 0.31322(13) 0.0900(15) Uani 1 1 d . . . . .
H53E H 0.455446 0.409583 0.320855 0.108 Uiso 1 1 calc R U . . .
H53F H 0.414445 0.499104 0.319251 0.108 Uiso 1 1 calc R U . . .
C54A C 0.1853(3) 0.5376(3) 0.40530(16) 0.0703(18) Uani 0.653(4) 1 d D . P C 9
H54E H 0.201524 0.592406 0.394935 0.084 Uiso 0.653(4) 1 calc R U P C 9
H54F H 0.206641 0.529541 0.429616 0.084 Uiso 0.653(4) 1 calc R U P C 9
C55A C 0.1094(3) 0.5374(4) 0.40746(17) 0.078(2) Uani 0.653(4) 1 d D . P C 9
H55E H 0.095119 0.527218 0.432639 0.094 Uiso 0.653(4) 1 calc R U P C 9
H55F H 0.090130 0.592866 0.398862 0.094 Uiso 0.653(4) 1 calc R U P C 9
C56A C 0.0872(2) 0.4655(3) 0.38327(11) 0.0462(10) Uani 0.653(4) 1 d D . P C 9
H56E H 0.046267 0.481284 0.368752 0.055 Uiso 0.653(4) 1 calc R U P C 9
H56F H 0.077770 0.412777 0.397386 0.055 Uiso 0.653(4) 1 calc R U P C 9
C57A C 0.1479(2) 0.4528(3) 0.35923(12) 0.0432(10) Uani 0.653(4) 1 d D . P C 9
H57E H 0.147997 0.394118 0.348698 0.052 Uiso 0.653(4) 1 calc R U P C 9
H57F H 0.147663 0.495428 0.339287 0.052 Uiso 0.653(4) 1 calc R U P C 9
C34C C 0.2114(10) -0.1436(13) 0.3882(6) 0.022(4) Uani 0.147(2) 1 d . U P D 6
C35C C 0.1589(10) -0.1147(12) 0.3712(5) 0.025(4) Uani 0.147(2) 1 d . U P D 6
C36C C 0.0869(11) -0.1511(16) 0.3711(6) 0.041(4) Uani 0.147(2) 1 d . U P D 6
C37C C 0.0783(10) -0.2140(13) 0.3927(5) 0.037(3) Uani 0.147(2) 1 d . U P D 6
C38C C 0.1295(10) -0.2488(13) 0.4106(5) 0.037(3) Uani 0.147(2) 1 d . U P D 6
C39C C 0.1974(10) -0.2210(13) 0.4094(5) 0.035(4) Uani 0.147(2) 1 d . U P D 6
C40C C 0.31960(15) -0.17128(15) 0.36205(6) 0.0165(4) Uani 0.853(2) 1 d . . P D 5
C41C C 0.38510(14) -0.15265(16) 0.35059(7) 0.0222(4) Uani 0.853(2) 1 d . . P D 5
C42C C 0.42293(15) -0.2047(2) 0.32832(7) 0.0300(5) Uani 0.853(2) 1 d . . P D 5
C43C C 0.3966(2) -0.2815(2) 0.31621(7) 0.0321(7) Uani 0.853(2) 1 d . . P D 5
C44C C 0.33262(16) -0.30449(17) 0.32682(7) 0.0305(6) Uani 0.853(2) 1 d . . P D 5
C45C C 0.29580(17) -0.25046(16) 0.34887(6) 0.0212(4) Uani 0.853(2) 1 d . . P D 5
C54C C 0.2032(6) 0.5381(10) 0.3587(5) 0.115(6) Uani 0.347(4) 1 d D U P C 10
H54G H 0.234881 0.525772 0.338968 0.138 Uiso 0.347(4) 1 calc R U P C 10
H54H H 0.223148 0.585694 0.373282 0.138 Uiso 0.347(4) 1 calc R U P C 10
C55C C 0.1383(6) 0.5700(8) 0.3417(3) 0.078(3) Uani 0.347(4) 1 d D U P C 10
H55G H 0.132558 0.550250 0.316290 0.094 Uiso 0.347(4) 1 calc R U P C 10
H55H H 0.135190 0.633646 0.342521 0.094 Uiso 0.347(4) 1 calc R U P C 10
C56C C 0.0879(6) 0.5282(8) 0.3661(4) 0.083(4) Uani 0.347(4) 1 d D U P C 10
H56G H 0.043720 0.517615 0.353561 0.099 Uiso 0.347(4) 1 calc R U P C 10
H56H H 0.081041 0.561606 0.388545 0.099 Uiso 0.347(4) 1 calc R U P C 10
C57C C 0.1281(6) 0.4442(9) 0.3732(5) 0.106(6) Uani 0.347(4) 1 d D U P C 10
H57G H 0.108679 0.413117 0.393917 0.127 Uiso 0.347(4) 1 calc R U P C 10
H57H H 0.124320 0.406446 0.351570 0.127 Uiso 0.347(4) 1 calc R U P C 10
B1A B 0.27750(11) -0.10155(12) 0.38761(5) 0.0190(3) Uani 1 1 d . . . . .

loop_
_atom_site_aniso_label
_atom_site_aniso_U_11
_atom_site_aniso_U_22
_atom_site_aniso_U_33
_atom_site_aniso_U_23
_atom_site_aniso_U_13
_atom_site_aniso_U_12
Cs1 0.0869(8) 0.0264(4) 0.0459(4) 0.0073(3) 0.0226(4) 0.0127(4)
Cs1B 0.0264(3) 0.0161(2) 0.0335(3) 0.0063(2) 0.01270(17) -0.00007(17)
F1 0.0278(6) 0.0392(7) 0.0398(7) 0.0003(6) 0.0077(5) -0.0062(5)
F2 0.0379(8) 0.0375(8) 0.0505(9) -0.0048(7) -0.0166(7) 0.0006(6)
F3 0.0762(12) 0.0452(9) 0.0190(6) -0.0008(6) -0.0108(7) -0.0002(8)
F4 0.0647(10) 0.0539(9) 0.0167(6) 0.0017(6) 0.0153(6) -0.0107(8)
F5 0.0279(6) 0.0320(6) 0.0194(5) -0.0007(4) 0.0087(4) -0.0027(5)
F6 0.0296(15) 0.031(3) 0.031(3) -0.0042(15) -0.0053(18) 0.0003(16)
F7 0.0285(15) 0.069(3) 0.060(2) 0.004(2) -0.0113(14) 0.0084(18)
F8 0.044(2) 0.115(5) 0.072(2) -0.004(3) 0.0042(18) 0.049(3)
F9 0.086(4) 0.098(4) 0.0515(19) -0.034(2) -0.011(2) 0.069(3)
F10 0.070(3) 0.043(2) 0.0360(17) -0.0227(16) -0.021(2) 0.029(2)
F11 0.0156(12) 0.0264(15) 0.0399(18) -0.0002(12) 0.0061(11) 0.0039(9)
F12 0.0264(14) 0.062(2) 0.058(2) -0.0016(16) 0.0248(13) -0.0090(13)
F13 0.058(2) 0.067(3) 0.0436(15) 0.0112(15) 0.0210(15) -0.0364(19)
F14 0.071(3) 0.0292(14) 0.0348(13) 0.0164(10) -0.0050(15) -0.0189(15)
F15 0.034(2) 0.0193(12) 0.0263(12) 0.0027(9) -0.0026(14) 0.0082(15)
F6B 0.018(2) 0.023(4) 0.028(4) 0.004(3) -0.007(3) -0.005(2)
F7B 0.0131(17) 0.047(3) 0.051(3) 0.013(2) -0.0058(18) -0.0031(19)
F8B 0.023(2) 0.066(4) 0.046(3) 0.015(2) 0.0133(17) 0.028(2)
F9B 0.055(3) 0.049(3) 0.0175(16) -0.0062(16) 0.0016(17) 0.039(2)
F10B 0.034(2) 0.0233(19) 0.0123(14) -0.0083(12) -0.0055(16) 0.0127(16)
F11B 0.026(3) 0.040(5) 0.069(6) -0.009(4) 0.018(4) 0.000(3)
F12B 0.061(5) 0.075(6) 0.077(5) -0.020(4) 0.047(4) -0.035(4)
F13B 0.090(7) 0.078(6) 0.041(3) 0.005(3) 0.013(4) -0.057(5)
F14B 0.095(7) 0.045(4) 0.066(4) 0.030(3) -0.021(4) -0.026(4)
F15B 0.047(5) 0.026(2) 0.057(4) 0.008(2) -0.007(3) 0.013(3)
O1 0.0746(16) 0.0546(13) 0.0537(13) -0.0013(10) 0.0159(11) 0.0230(12)
O2 0.0606(15) 0.0622(16) 0.099(2) -0.0296(15) 0.0236(14) -0.0079(12)
O3 0.059(3) 0.052(3) 0.066(3) 0.023(2) -0.004(2) 0.010(2)
O3B 0.0520(16) 0.0487(16) 0.0504(15) 0.0020(9) -0.0001(9) 0.0009(9)
N1 0.0182(6) 0.0175(6) 0.0150(6) 0.0007(5) 0.0000(5) -0.0004(5)
N2 0.0190(7) 0.0192(6) 0.0163(6) -0.0011(5) 0.0032(5) -0.0009(5)
C1 0.0241(8) 0.0198(7) 0.0175(7) -0.0007(6) -0.0003(6) -0.0007(6)
C2 0.0145(7) 0.0175(7) 0.0182(7) 0.0013(5) 0.0042(5) -0.0007(6)
C3 0.0217(8) 0.0190(7) 0.0175(7) 0.0008(6) 0.0074(6) -0.0008(6)
C4 0.0293(9) 0.0197(7) 0.0142(7) 0.0013(6) -0.0024(6) 0.0006(7)
C5 0.0431(12) 0.0243(9) 0.0232(9) 0.0014(7) -0.0129(8) 0.0020(8)
C6 0.0720(19) 0.0341(12) 0.0232(10) 0.0048(8) -0.0213(11) 0.0043(12)
C7 0.082(2) 0.0373(12) 0.0196(9) 0.0114(9) -0.0010(11) -0.0075(13)
C8 0.0562(15) 0.0320(11) 0.0227(9) 0.0069(8) 0.0108(9) -0.0068(10)
C9 0.0364(10) 0.0225(8) 0.0167(8) 0.0041(6) 0.0037(7) -0.0020(7)
C10 0.0353(12) 0.0377(12) 0.0454(13) -0.0043(10) -0.0198(10) 0.0032(10)
C11 0.0481(15) 0.0382(13) 0.074(2) -0.0166(13) -0.0380(15) 0.0135(12)
C12 0.0425(15) 0.0611(19) 0.076(2) -0.0337(17) -0.0117(15) 0.0065(14)
C13 0.0253(9) 0.0318(10) 0.0266(9) 0.0051(8) 0.0054(7) -0.0063(8)
C14 0.0241(11) 0.0659(19) 0.0589(17) -0.0151(14) 0.0096(11) -0.0076(11)
C15 0.0549(16) 0.0397(13) 0.0328(12) 0.0010(10) -0.0090(11) -0.0089(11)
C16 0.0283(9) 0.0213(8) 0.0166(7) -0.0020(6) 0.0048(6) -0.0006(7)
C17 0.0348(10) 0.0290(9) 0.0169(8) 0.0005(7) 0.0020(7) -0.0089(8)
C18 0.0514(14) 0.0382(12) 0.0180(8) -0.0025(8) 0.0014(8) -0.0132(10)
C19 0.0586(16) 0.0412(13) 0.0211(9) -0.0078(9) 0.0098(10) -0.0003(11)
C20 0.0448(13) 0.0470(14) 0.0280(10) -0.0084(9) 0.0113(9) 0.0103(11)
C21 0.0312(10) 0.0313(10) 0.0244(9) -0.0050(7) 0.0065(8) 0.0051(8)
C22 0.0307(11) 0.0598(15) 0.0204(9) 0.0035(9) -0.0003(8) -0.0166(10)
C23 0.0351(14) 0.122(3) 0.0358(14) 0.0237(17) 0.0030(11) 0.0127(17)
C24 0.077(2) 0.107(3) 0.0379(14) -0.0108(17) 0.0135(15) -0.067(2)
C25 0.0246(10) 0.0522(14) 0.0301(10) -0.0057(10) 0.0071(8) 0.0097(9)
C26 0.0395(15) 0.068(2) 0.0589(18) 0.0094(16) 0.0007(13) 0.0187(14)
C27 0.0350(13) 0.074(2) 0.0448(15) -0.0033(14) 0.0095(11) -0.0077(13)
C28 0.0245(8) 0.0182(7) 0.0174(7) 0.0009(6) 0.0050(6) 0.0054(6)
C29 0.0267(9) 0.0212(8) 0.0267(9) 0.0011(7) 0.0038(7) 0.0039(7)
C30 0.0329(10) 0.0232(9) 0.0310(10) -0.0014(7) -0.0068(8) 0.0054(8)
C31 0.0498(13) 0.0279(10) 0.0178(8) 0.0004(7) -0.0059(8) 0.0065(9)
C32 0.0449(12) 0.0297(10) 0.0157(8) 0.0023(7) 0.0066(8) 0.0021(9)
C33 0.0278(9) 0.0237(8) 0.0147(7) 0.0002(6) 0.0040(6) 0.0041(7)
C34 0.020(4) 0.027(3) 0.017(2) -0.0030(19) 0.000(2) 0.005(2)
C35 0.020(2) 0.027(3) 0.020(2) 0.003(2) 0.0003(17) 0.004(2)
C36 0.034(3) 0.049(3) 0.033(2) 0.007(2) 0.0005(19) 0.013(3)
C37 0.039(3) 0.064(4) 0.045(3) 0.004(3) 0.003(2) 0.030(3)
C38 0.057(4) 0.054(4) 0.036(2) -0.009(3) 0.005(3) 0.033(3)
C39 0.042(3) 0.042(3) 0.0224(19) -0.007(2) -0.005(2) 0.019(2)
C40 0.019(3) 0.0156(18) 0.0127(18) -0.0003(12) 0.004(2) -0.002(2)
C41 0.0161(19) 0.020(2) 0.023(2) -0.0023(14) 0.0072(14) -0.0027(15)
C42 0.0243(19) 0.037(2) 0.0274(18) -0.0057(15) 0.0131(14) -0.0137(16)
C43 0.038(3) 0.038(2) 0.0263(17) 0.0010(17) 0.0130(17) -0.024(2)
C44 0.038(3) 0.0239(18) 0.0208(16) 0.0036(13) 0.001(2) -0.012(2)
C45 0.028(2) 0.0191(17) 0.0149(13) -0.0019(11) -0.0008(18) -0.0017(18)
C46 0.071(2) 0.0453(17) 0.090(3) -0.0023(17) 0.022(2) 0.0161(16)
C47 0.112(2) 0.109(2) 0.110(2) -0.0034(10) 0.0107(10) 0.0006(10)
C48 0.118(2) 0.110(2) 0.110(2) -0.0008(10) 0.0013(10) -0.0014(10)
C49 0.120(4) 0.049(2) 0.111(4) 0.007(2) -0.038(3) 0.011(2)
C50 0.054(3) 0.045(3) 0.060(3) -0.019(2) -0.021(3) 0.009(2)
C51 0.0512(18) 0.079(2) 0.061(2) -0.0128(18) -0.0034(15) 0.0006(17)
C52 0.083(3) 0.0523(19) 0.060(2) -0.0076(15) 0.0015(18) 0.0137(18)
C53 0.048(3) 0.044(3) 0.066(4) -0.001(3) 0.005(3) 0.004(2)
C54 0.045(3) 0.086(5) 0.062(4) 0.008(4) 0.019(3) 0.003(3)
C55 0.066(4) 0.102(6) 0.061(4) 0.032(4) 0.010(3) 0.009(4)
C56 0.071(5) 0.042(3) 0.076(5) 0.016(3) 0.021(4) 0.007(3)
C57 0.113(6) 0.053(4) 0.121(7) -0.005(4) -0.038(6) 0.035(4)
C34B 0.006(3) 0.023(4) 0.007(2) 0.001(2) -0.002(2) -0.003(2)
C35B 0.020(4) 0.019(4) 0.022(4) 0.002(3) 0.006(3) -0.001(3)
C36B 0.014(2) 0.030(3) 0.027(3) 0.008(3) 0.000(2) 0.005(3)
C37B 0.018(3) 0.041(4) 0.021(3) 0.009(2) 0.008(2) 0.018(3)
C38B 0.032(3) 0.034(3) 0.012(2) 0.004(2) 0.003(2) 0.023(3)
C39B 0.019(3) 0.024(3) 0.012(3) 0.003(2) 0.002(2) 0.011(2)
C40B 0.024(6) 0.024(4) 0.021(4) -0.007(3) 0.001(4) -0.001(4)
C41B 0.035(5) 0.027(4) 0.032(4) -0.001(3) 0.007(3) -0.001(3)
C42B 0.047(5) 0.051(6) 0.040(5) -0.009(4) 0.018(4) -0.014(4)
C43B 0.053(6) 0.045(5) 0.035(4) -0.004(4) 0.009(4) -0.016(5)
C44B 0.052(6) 0.041(5) 0.033(4) 0.000(3) -0.005(4) -0.020(4)
C45B 0.044(6) 0.023(4) 0.023(3) 0.005(3) -0.003(5) -0.011(5)
C50B 0.097(3) 0.098(4) 0.097(3) -0.0016(10) 0.0025(10) -0.0011(10)
C53B 0.060(2) 0.061(2) 0.060(2) 0.0000(10) 0.0014(10) -0.0002(10)
C54B 0.077(3) 0.077(3) 0.078(3) -0.0005(10) 0.0014(10) -0.0008(10)
C55B 0.069(3) 0.069(3) 0.068(3) 0.0011(10) 0.0014(10) -0.0002(10)
C56B 0.069(2) 0.068(2) 0.070(2) 0.0000(10) 0.0017(10) 0.0000(10)
C57B 0.070(3) 0.069(3) 0.071(3) -0.0008(10) -0.0003(10) 0.0004(10)
B1 0.0230(9) 0.0189(8) 0.0170(8) 0.0006(6) 0.0078(7) 0.0032(7)
Cs1A 0.0352(2) 0.01540(13) 0.01832(14) -0.00166(9) 0.00374(10) -0.00754(10)
Cs1C 0.0938(9) 0.0303(4) 0.0471(5) -0.0049(3) 0.0231(5) -0.0072(5)
F1A 0.0261(6) 0.0393(7) 0.0336(7) -0.0059(5) 0.0018(5) 0.0069(5)
F2A 0.0403(8) 0.0406(8) 0.0447(8) 0.0019(6) -0.0211(6) 0.0019(6)
F3A 0.0795(12) 0.0474(9) 0.0175(6) 0.0038(6) -0.0122(7) -0.0055(8)
F4A 0.0701(11) 0.0459(8) 0.0184(6) -0.0025(5) 0.0178(6) 0.0050(8)
F5A 0.0316(6) 0.0252(6) 0.0238(5) 0.0017(4) 0.0111(5) 0.0046(5)
F6A 0.0270(9) 0.0253(9) 0.0215(9) 0.0070(7) -0.0047(7) -0.0016(6)
F7A 0.0226(8) 0.0421(11) 0.0602(12) 0.0032(9) -0.0149(7) -0.0013(7)
F8A 0.0261(8) 0.0637(13) 0.0642(13) -0.0027(10) 0.0052(8) -0.0242(9)
F9A 0.0503(11) 0.0557(12) 0.0410(10) 0.0149(8) 0.0046(8) -0.0337(10)
F10A 0.0394(10) 0.0311(8) 0.0320(8) 0.0179(6) -0.0101(7) -0.0140(7)
F11A 0.0213(7) 0.0257(8) 0.0393(9) -0.0018(7) 0.0110(6) -0.0009(6)
F12A 0.0380(9) 0.0527(11) 0.0486(10) 0.0045(9) 0.0279(8) 0.0184(8)
F13A 0.0682(13) 0.0524(12) 0.0304(8) -0.0137(8) 0.0067(8) 0.0369(10)
F14A 0.0663(13) 0.0286(8) 0.0507(11) -0.0246(8) -0.0146(10) 0.0131(8)
F15A 0.0321(9) 0.0191(7) 0.0404(9) -0.0059(6) -0.0028(7) -0.0047(6)
F6C 0.033(4) 0.035(4) 0.034(5) 0.000(2) 0.000(2) 0.0003(19)
F7C 0.056(4) 0.058(4) 0.058(4) -0.001(2) 0.002(2) 0.000(2)
F8C 0.058(4) 0.060(4) 0.059(4) -0.0028(19) 0.0028(19) -0.005(2)
F9C 0.051(3) 0.048(3) 0.047(3) -0.0007(19) 0.0051(19) -0.0071(19)
F10C 0.038(3) 0.036(3) 0.036(3) 0.0010(18) 0.0021(19) -0.0023(19)
F11C 0.051(4) 0.053(4) 0.054(4) 0.001(2) 0.002(2) -0.0003(19)
F12C 0.087(6) 0.089(6) 0.089(6) 0.001(2) 0.004(2) 0.001(2)
F13C 0.087(5) 0.087(5) 0.087(5) 0.000(2) 0.005(2) 0.003(2)
F14C 0.069(4) 0.067(4) 0.067(4) 0.001(2) 0.003(2) 0.003(2)
F15C 0.038(3) 0.035(3) 0.036(3) -0.0001(19) 0.0020(19) 0.0000(19)
O1A 0.0662(15) 0.0525(13) 0.0702(16) -0.0218(12) 0.0104(12) -0.0171(11)
O2A 0.105(2) 0.0542(13) 0.0402(11) 0.0051(10) 0.0164(12) -0.0295(14)
O3A 0.0650(16) 0.0726(17) 0.0813(18) 0.0343(15) 0.0164(14) 0.0085(13)
N1A 0.0201(7) 0.0161(6) 0.0130(6) 0.0005(5) 0.0009(5) -0.0030(5)
N2A 0.0194(7) 0.0177(6) 0.0146(6) 0.0025(5) 0.0044(5) -0.0013(5)
C1A 0.0273(9) 0.0183(7) 0.0150(7) 0.0026(6) 0.0012(6) -0.0031(6)
C2A 0.0163(7) 0.0162(7) 0.0153(7) 0.0004(5) 0.0039(5) -0.0008(5)
C3A 0.0234(8) 0.0167(7) 0.0166(7) -0.0001(5) 0.0071(6) -0.0005(6)
C4A 0.0330(9) 0.0167(7) 0.0110(6) 0.0001(5) -0.0012(6) -0.0048(6)
C5A 0.0421(11) 0.0245(9) 0.0176(8) 0.0032(7) -0.0069(7) -0.0095(8)
C6A 0.0641(17) 0.0346(11) 0.0183(9) -0.0017(8) -0.0098(10) -0.0123(11)
C7A 0.085(2) 0.0318(11) 0.0136(8) -0.0049(8) 0.0020(10) -0.0133(12)
C8A 0.0623(16) 0.0250(9) 0.0199(9) -0.0037(7) 0.0133(9) -0.0003(10)
C9A 0.0400(11) 0.0176(7) 0.0158(7) -0.0016(6) 0.0067(7) -0.0015(7)
C10A 0.0349(11) 0.0374(11) 0.0329(11) 0.0078(9) -0.0119(9) -0.0098(9)
C11A 0.0461(15) 0.0442(14) 0.0551(16) 0.0158(12) -0.0287(13) -0.0175(12)
C12A 0.0397(14) 0.0577(18) 0.0584(18) 0.0243(14) -0.0030(12) -0.0110(13)
C13A 0.0295(10) 0.0250(9) 0.0239(9) -0.0025(7) 0.0074(7) 0.0054(7)
C14A 0.0276(11) 0.0583(17) 0.0486(14) 0.0150(12) 0.0127(10) 0.0125(11)
C15A 0.0555(15) 0.0311(11) 0.0247(10) -0.0005(8) -0.0030(9) 0.0056(10)
C16A 0.0271(9) 0.0189(7) 0.0142(7) 0.0026(6) 0.0051(6) -0.0008(6)
C17A 0.0314(10) 0.0253(8) 0.0147(7) 0.0002(6) 0.0048(7) 0.0057(7)
C18A 0.0436(12) 0.0330(10) 0.0166(8) 0.0035(7) 0.0037(8) 0.0093(9)
C19A 0.0500(13) 0.0335(11) 0.0166(8) 0.0068(7) 0.0084(8) -0.0006(9)
C20A 0.0390(12) 0.0378(11) 0.0232(9) 0.0067(8) 0.0099(8) -0.0103(9)
C21A 0.0281(9) 0.0298(9) 0.0211(8) 0.0045(7) 0.0070(7) -0.0073(8)
C22A 0.0293(10) 0.0429(12) 0.0170(8) -0.0002(8) 0.0042(7) 0.0113(9)
C23A 0.0298(11) 0.076(2) 0.0312(11) -0.0124(12) 0.0037(9) -0.0047(12)
C24A 0.0527(16) 0.0670(19) 0.0305(12) 0.0062(12) 0.0105(11) 0.0361(15)
C25A 0.0237(9) 0.0545(14) 0.0282(10) 0.0104(10) 0.0057(8) -0.0106(9)
C26A 0.0461(16) 0.075(2) 0.0561(18) 0.0102(16) -0.0081(13) -0.0312(16)
C27A 0.0345(13) 0.093(3) 0.0409(14) 0.0157(15) 0.0089(11) 0.0160(15)
C28A 0.0253(8) 0.0156(7) 0.0160(7) 0.0004(5) 0.0034(6) -0.0023(6)
C29A 0.0278(9) 0.0197(8) 0.0219(8) -0.0012(6) 0.0011(7) -0.0023(7)
C30A 0.0346(11) 0.0231(9) 0.0297(10) 0.0017(7) -0.0096(8) -0.0034(8)
C31A 0.0521(14) 0.0275(9) 0.0174(8) 0.0023(7) -0.0066(8) -0.0072(9)
C32A 0.0475(12) 0.0248(9) 0.0162(8) 0.0000(7) 0.0078(8) -0.0032(8)
C33A 0.0313(9) 0.0180(7) 0.0164(7) 0.0008(6) 0.0053(6) -0.0014(7)
C34A 0.0176(12) 0.0177(10) 0.0152(10) 0.0010(7) 0.0018(9) -0.0007(10)
C35A 0.0188(10) 0.0197(10) 0.0160(9) -0.0010(8) -0.0007(8) -0.0006(9)
C36A 0.0214(11) 0.0294(13) 0.0314(12) -0.0040(10) -0.0049(9) -0.0038(10)
C37A 0.0220(11) 0.0379(14) 0.0403(14) -0.0046(11) 0.0022(10) -0.0136(11)
C38A 0.0346(13) 0.0339(13) 0.0270(12) 0.0035(10) 0.0055(10) -0.0170(11)
C39A 0.0276(12) 0.0254(11) 0.0202(10) 0.0048(8) -0.0010(8) -0.0087(10)
C40A 0.028(5) 0.028(5) 0.028(5) 0.0002(10) 0.0007(10) 0.0001(10)
C41A 0.037(4) 0.037(4) 0.037(4) 0.0000(10) 0.0011(10) 0.0005(10)
C42A 0.063(6) 0.063(6) 0.063(6) 0.0001(10) 0.0015(10) 0.0003(10)
C43A 0.052(5) 0.052(5) 0.052(5) 0.0000(10) 0.0013(10) 0.0001(10)
C44A 0.042(5) 0.042(5) 0.042(5) 0.0000(10) 0.0010(10) 0.0002(10)
C45A 0.036(5) 0.036(5) 0.036(5) 0.0003(10) 0.0009(10) 0.0002(10)
C46A 0.100(3) 0.057(2) 0.074(3) -0.0089(19) 0.011(2) -0.037(2)
C47A 0.171(6) 0.066(3) 0.169(6) -0.048(3) -0.042(5) 0.013(3)
C48A 0.175(5) 0.082(3) 0.106(4) -0.059(3) -0.011(4) -0.006(3)
C49A 0.0509(19) 0.112(4) 0.073(3) -0.031(2) 0.0107(17) -0.020(2)
C50A 0.100(3) 0.063(2) 0.053(2) -0.0031(17) 0.008(2) -0.004(2)
C51A 0.179(5) 0.073(3) 0.047(2) -0.0037(19) 0.004(3) 0.000(3)
C52A 0.166(5) 0.107(4) 0.063(3) 0.007(2) 0.047(3) -0.059(4)
C53A 0.119(4) 0.050(2) 0.103(3) 0.007(2) 0.028(3) -0.040(2)
C54A 0.099(5) 0.034(2) 0.076(4) 0.020(2) -0.023(3) -0.023(3)
C55A 0.094(5) 0.071(4) 0.069(4) -0.033(3) -0.026(3) 0.035(3)
C56A 0.038(2) 0.060(3) 0.040(2) -0.0079(19) 0.0013(16) 0.0177(19)
C57A 0.042(2) 0.047(2) 0.040(2) 0.0030(17) 0.0081(18) 0.0134(18)
C34C 0.022(5) 0.022(5) 0.022(4) -0.0002(10) 0.0005(10) 0.0003(10)
C35C 0.025(4) 0.025(4) 0.025(4) 0.0003(10) 0.0010(10) 0.0001(10)
C36C 0.041(4) 0.041(4) 0.041(4) -0.0002(10) 0.0007(10) 0.0001(10)
C37C 0.037(4) 0.038(4) 0.037(4) -0.0001(10) 0.0014(10) -0.0005(10)
C38C 0.037(4) 0.037(4) 0.037(4) -0.0003(10) 0.0013(10) -0.0005(10)
C39C 0.035(4) 0.035(4) 0.035(4) -0.0001(10) 0.0010(10) -0.0004(10)
C40C 0.0217(12) 0.0149(9) 0.0129(8) 0.0005(6) 0.0012(8) 0.0023(9)
C41C 0.0266(11) 0.0201(10) 0.0203(10) -0.0013(8) 0.0054(9) 0.0041(9)
C42C 0.0340(14) 0.0329(13) 0.0236(11) 0.0016(10) 0.0104(10) 0.0115(11)
C43C 0.0434(18) 0.0338(15) 0.0193(11) -0.0049(9) 0.0030(11) 0.0194(14)
C44C 0.0450(16) 0.0235(11) 0.0226(10) -0.0093(8) -0.0084(10) 0.0133(11)
C45C 0.0272(14) 0.0182(9) 0.0180(10) -0.0020(7) -0.0032(9) 0.0030(10)
C54C 0.115(6) 0.115(6) 0.115(6) 0.0003(10) 0.0030(10) 0.0001(10)
C55C 0.078(3) 0.078(3) 0.078(3) 0.0003(10) 0.0016(10) -0.0005(10)
C56C 0.083(4) 0.083(4) 0.083(4) -0.0001(10) 0.0021(10) 0.0003(10)
C57C 0.106(6) 0.105(6) 0.105(6) 0.0000(10) 0.0022(10) 0.0001(10)
B1A 0.0257(9) 0.0155(8) 0.0159(8) 0.0010(6) 0.0050(7) -0.0006(7)

loop_
_atom_type_symbol
_atom_type_description
_atom_type_scat_dispersion_real
_atom_type_scat_dispersion_imag
_atom_type_scat_source
C C 0.0033 0.0016 'International Tables Vol C Tables 4.2.6.8 and 6.1.1.4'
H H 0.0000 0.0000 'International Tables Vol C Tables 4.2.6.8 and 6.1.1.4'
B B 0.0013 0.0007 'International Tables Vol C Tables 4.2.6.8 and 6.1.1.4'
Cs Cs -0.3680 2.1192 'International Tables Vol C Tables 4.2.6.8 and 6.1.1.4'
F F 0.0171 0.0103 'International Tables Vol C Tables 4.2.6.8 and 6.1.1.4'
N N 0.0061 0.0033 'International Tables Vol C Tables 4.2.6.8 and 6.1.1.4'
O O 0.0106 0.0060 'International Tables Vol C Tables 4.2.6.8 and 6.1.1.4'

loop_
_exptl_crystal_face_index_h
_exptl_crystal_face_index_k
_exptl_crystal_face_index_l
_exptl_crystal_face_perp_dist
22 -5 -30 0.0985
-24 1 28 0.1010
-27 0 10 0.0776
27 4 -7 0.0844
-28 -2 2 0.0705
-27 -5 -2 0.0769
9 -20 9 0.0985
23 8 20 0.0852
21 6 29 0.0893
14 8 41 0.1023
-25 6 -14 0.0722
-8 2 50 0.1254
26 -6 -11 0.0842
25 -6 -19 0.0840
8 -2 -50 0.1406
15 -8 40 0.1087
-11 -16 30 0.1311
-10 -19 16 0.1254
16 -16 20 0.0880
-6 -20 -15 0.1127
-3 -18 -29 0.1254
13 -18 -16 0.0897
3 18 29 0.1330
-22 13 0 0.0918
1 1 -1 0.0488

loop_
_geom_angle_atom_site_label_1
_geom_angle_atom_site_label_2
_geom_angle_atom_site_label_3
_geom_angle
_geom_angle_site_symmetry_1
_geom_angle_site_symmetry_3
_geom_angle_publ_flag
O1 Cs1 O3 81.50(13) . . ?
O1 Cs1 O2 73.91(8) . . ?
O3 Cs1 O2 98.97(14) . . ?
O3B Cs1B O2 87.60(14) . . ?
O3B Cs1B O1 70.48(13) . . ?
O2 Cs1B O1 73.66(8) . . ?
C31 F3 Cs1C 117.54(15) . . ?
C31 F3 Cs1A 114.58(15) . . ?
C32 F4 Cs1C 119.52(13) . . ?
C32 F4 Cs1A 122.29(13) . . ?
C46 O1 C49 110.9(3) . . ?
C46 O1 Cs1 128.0(2) . . ?
C49 O1 Cs1 120.9(3) . . ?
C46 O1 Cs1B 129.4(2) . . ?
C49 O1 Cs1B 119.6(3) . . ?
C53 O2 C50 115.6(4) . . ?
C50B O2 C53B 101.7(6) . . ?
C50B O2 Cs1B 123.6(5) . . ?
C53B O2 Cs1B 134.7(3) . . ?
C53 O2 Cs1 122.5(3) . . ?
C50 O2 Cs1 121.9(3) . . ?
C54 O3 C57 108.1(6) . . ?
C54 O3 Cs1 135.3(5) . . ?
C57 O3 Cs1 106.1(4) . . ?
C54B O3B C57B 104.9(7) . . ?
C54B O3B Cs1B 136.4(6) . . ?
C57B O3B Cs1B 114.0(5) . . ?
C1 N1 C2 114.33(14) . . ?
C1 N1 C4 115.90(15) . . ?
C2 N1 C4 129.71(15) . . ?
C1 N2 C3 112.35(15) . . ?
C1 N2 C16 124.94(15) . . ?
C3 N2 C16 122.70(15) . . ?
N2 C1 N1 101.84(15) . . ?
N2 C1 Cs1 149.11(13) . . ?
N1 C1 Cs1 108.93(11) . . ?
N2 C1 Cs1B 150.37(12) . . ?
N1 C1 Cs1B 107.79(11) . . ?
C3 C2 N1 102.45(14) . . ?
C3 C2 B1 123.24(15) . . ?
N1 C2 B1 134.30(14) . . ?
C2 C3 N2 109.02(15) . . ?
C9 C4 C5 122.11(18) . . ?
C9 C4 N1 118.35(16) . . ?
C5 C4 N1 119.23(18) . . ?
C9 C4 Cs1B 81.91(11) . . ?
C5 C4 Cs1B 86.96(12) . . ?
N1 C4 Cs1B 95.84(10) . . ?
C9 C4 Cs1 84.35(12) . . ?
C5 C4 Cs1 85.95(12) . . ?
N1 C4 Cs1 94.36(10) . . ?
C4 C5 C6 116.9(2) . . ?
C4 C5 C10 121.8(2) . . ?
C6 C5 C10 121.3(2) . . ?
C4 C5 Cs1 72.10(11) . . ?
C6 C5 Cs1 90.50(14) . . ?
C10 C5 Cs1 104.04(14) . . ?
C4 C5 Cs1B 71.16(11) . . ?
C6 C5 Cs1B 89.05(14) . . ?
C10 C5 Cs1B 106.37(14) . . ?
C7 C6 C5 122.0(2) . . ?
C6 C7 C8 120.2(2) . . ?
C7 C8 C9 120.7(2) . . ?
C7 C8 Cs1B 86.99(17) . . ?
C9 C8 Cs1B 69.62(13) . . ?
C8 C9 C4 118.2(2) . . ?
C8 C9 C13 119.3(2) . . ?
C4 C9 C13 122.51(16) . . ?
C8 C9 Cs1B 89.31(14) . . ?
C4 C9 Cs1B 75.71(11) . . ?
C13 C9 Cs1B 104.33(12) . . ?
C8 C9 Cs1 90.69(14) . . ?
C4 C9 Cs1 73.56(11) . . ?
C13 C9 Cs1 105.09(13) . . ?
C5 C10 C12 110.5(2) . . ?
C5 C10 C11 113.3(2) . . ?
C12 C10 C11 109.8(2) . . ?
C10 C12 Cs1 103.99(17) . . ?
C10 C12 Cs1B 102.50(17) . . ?
C9 C13 C15 111.09(19) . . ?
C9 C13 C14 113.00(19) . . ?
C15 C13 C14 110.0(2) . . ?
C13 C15 Cs1B 100.68(15) . . ?
C13 C15 Cs1 100.05(15) . . ?
C21 C16 C17 122.30(18) . . ?
C21 C16 N2 118.97(17) . . ?
C17 C16 N2 118.69(17) . . ?
C18 C17 C16 118.0(2) . . ?
C18 C17 C22 120.0(2) . . ?
C16 C17 C22 122.03(18) . . ?
C19 C18 C17 120.9(2) . . ?
C18 C19 C20 120.2(2) . . ?
C19 C20 C21 121.2(2) . . ?
C16 C21 C20 117.4(2) . . ?
C16 C21 C25 121.60(18) . . ?
C20 C21 C25 120.9(2) . . ?
C17 C22 C23 111.1(2) . . ?
C17 C22 C24 110.6(3) . . ?
C23 C22 C24 111.3(3) . . ?
C21 C25 C27 112.6(2) . . ?
C21 C25 C26 109.1(2) . . ?
C27 C25 C26 111.3(2) . . ?
C29 C28 C33 112.64(17) . . ?
C29 C28 B1 126.81(16) . . ?
C33 C28 B1 120.08(17) . . ?
F1 C29 C28 121.65(18) . . ?
F1 C29 C30 113.88(19) . . ?
C28 C29 C30 124.44(19) . . ?
F2 C30 C31 119.9(2) . . ?
F2 C30 C29 120.3(2) . . ?
C31 C30 C29 119.8(2) . . ?
F3 C31 C30 120.9(2) . . ?
F3 C31 C32 120.4(2) . . ?
C30 C31 C32 118.65(19) . . ?
F4 C32 C31 119.43(18) . . ?
F4 C32 C33 120.7(2) . . ?
C31 C32 C33 119.8(2) . . ?
F5 C33 C32 115.02(17) . . ?
F5 C33 C28 120.28(16) . . ?
C32 C33 C28 124.63(19) . . ?
C35 C34 C39 114.3(7) . . ?
C35 C34 B1 128.6(7) . . ?
C39 C34 B1 117.1(5) . . ?
F6 C35 C34 123.2(8) . . ?
F6 C35 C36 112.5(7) . . ?
C34 C35 C36 124.3(6) . . ?
C37 C36 F7 119.2(5) . . ?
C37 C36 C35 119.6(6) . . ?
F7 C36 C35 121.2(6) . . ?
C36 C37 F8 121.1(7) . . ?
C36 C37 C38 119.8(5) . . ?
F8 C37 C38 119.1(6) . . ?
F9 C38 C37 121.8(6) . . ?
F9 C38 C39 119.6(7) . . ?
C37 C38 C39 118.6(5) . . ?
F10 C39 C38 115.8(6) . . ?
F10 C39 C34 120.7(6) . . ?
C38 C39 C34 123.4(6) . . ?
C41 C40 C45 112.5(6) . . ?
C41 C40 B1 121.7(6) . . ?
C45 C40 B1 125.4(5) . . ?
F11 C41 C42 115.8(5) . . ?
F11 C41 C40 119.6(5) . . ?
C42 C41 C40 124.5(5) . . ?
F12 C42 C41 119.7(5) . . ?
F12 C42 C43 120.6(4) . . ?
C41 C42 C43 119.7(4) . . ?
F13 C43 C44 121.7(5) . . ?
F13 C43 C42 119.4(5) . . ?
C44 C43 C42 118.9(4) . . ?
F14 C44 C43 120.0(5) . . ?
F14 C44 C45 120.4(6) . . ?
C43 C44 C45 119.6(4) . . ?
F15 C45 C40 121.5(6) . . ?
F15 C45 C44 113.8(5) . . ?
C40 C45 C44 124.7(5) . . ?
O1 C46 C47 105.1(4) . . ?
C48 C47 C46 104.1(5) . . ?
C47 C48 C49 102.8(5) . . ?
O1 C49 C48 103.7(4) . . ?
O1 C49 Cs1 40.9(2) . . ?
C48 C49 Cs1 143.8(3) . . ?
O2 C50 C51 103.4(4) . . ?
C50B C51 C52 100.5(5) . . ?
C52 C51 C50 100.3(4) . . ?
C53B C52 C51 102.1(4) . . ?
C51 C52 C53 97.7(3) . . ?
O2 C53 C52 103.5(4) . . ?
O3 C54 C55 108.6(7) . . ?
C54 C55 C56 101.4(7) . . ?
C55 C56 C57 99.2(7) . . ?
O3 C57 C56 102.6(7) . . ?
O3 C57 Cs1 51.9(3) . . ?
C56 C57 Cs1 134.6(6) . . ?
C35B C34B C39B 110.5(11) . . ?
C35B C34B B1 125.7(10) . . ?
C39B C34B B1 123.7(7) . . ?
C34B C35B F6B 120.9(12) . . ?
C34B C35B C36B 127.1(10) . . ?
F6B C35B C36B 112.0(9) . . ?
F7B C36B C37B 120.6(6) . . ?
F7B C36B C35B 121.0(7) . . ?
C37B C36B C35B 118.4(7) . . ?
F8B C37B C36B 121.1(8) . . ?
F8B C37B C38B 120.1(7) . . ?
C36B C37B C38B 118.8(6) . . ?
F9B C38B C37B 120.7(6) . . ?
F9B C38B C39B 119.0(7) . . ?
C37B C38B C39B 120.3(6) . . ?
F10B C39B C38B 116.4(7) . . ?
F10B C39B C34B 118.7(7) . . ?
C38B C39B C34B 124.9(8) . . ?
C41B C40B C45B 112.5(14) . . ?
C41B C40B B1 118.3(11) . . ?
C45B C40B B1 129.3(11) . . ?
F11B C41B C40B 120.4(12) . . ?
F11B C41B C42B 115.1(10) . . ?
C40B C41B C42B 124.5(12) . . ?
C43B C42B F12B 123.6(11) . . ?
C43B C42B C41B 118.2(10) . . ?
F12B C42B C41B 118.2(11) . . ?
C44B C43B C42B 120.9(10) . . ?
C44B C43B F13B 121.4(12) . . ?
C42B C43B F13B 117.7(13) . . ?
C43B C44B F14B 120.5(10) . . ?
C43B C44B C45B 121.2(11) . . ?
F14B C44B C45B 118.3(11) . . ?
F15B C45B C44B 115.4(10) . . ?
F15B C45B C40B 121.9(11) . . ?
C44B C45B C40B 122.7(13) . . ?
C51 C50B O2 105.2(8) . . ?
C52 C53B O2 107.8(5) . . ?
O3B C54B C55B 109.0(9) . . ?
C54B C55B C56B 101.8(9) . . ?
C57B C56B C55B 105.1(9) . . ?
C56B C57B O3B 105.9(8) . . ?
C56B C57B Cs1B 124.1(7) . . ?
O3B C57B Cs1B 45.7(4) . . ?
C34B B1 C2 118.5(4) . . ?
C2 B1 C40B 106.2(7) . . ?
C34B B1 C28 102.7(4) . . ?
C2 B1 C28 114.25(14) . . ?
C40B B1 C28 116.6(6) . . ?
C2 B1 C40 102.7(3) . . ?
C28 B1 C40 108.9(3) . . ?
C2 B1 C34 106.9(3) . . ?
C28 B1 C34 107.7(3) . . ?
O1A Cs1A O2A 79.02(7) . . ?
O1A Cs1A O3A 88.64(9) . . ?
O2A Cs1A O3A 76.34(8) . . ?
O3A Cs1C O2A 79.11(9) . . ?
O3A Cs1C O1A 90.74(10) . . ?
O2A Cs1C O1A 75.79(8) . . ?
C31A F3A Cs1B 114.91(15) . 1_545 ?
C31A F3A Cs1 114.37(15) . 1_545 ?
C32A F4A Cs1B 119.20(13) . 1_545 ?
C32A F4A Cs1 120.83(13) . 1_545 ?
C46A O1A C49A 108.8(3) . . ?
C46A O1A Cs1A 107.1(2) . . ?
C49A O1A Cs1A 138.1(2) . . ?
C46A O1A Cs1C 104.0(2) . . ?
C49A O1A Cs1C 138.0(2) . . ?
C50A O2A C53A 108.6(3) . . ?
C50A O2A Cs1A 107.1(2) . . ?
C53A O2A Cs1A 144.2(3) . . ?
C50A O2A Cs1C 102.7(2) . . ?
C53A O2A Cs1C 148.7(3) . . ?
C57A O3A C54A 107.3(3) . . ?
C54C O3A C57C 95.5(7) . . ?
C54C O3A Cs1C 135.3(6) . . ?
C57C O3A Cs1C 121.1(5) . . ?
C57A O3A Cs1A 126.4(3) . . ?
C54A O3A Cs1A 122.0(3) . . ?
C1A N1A C2A 114.18(14) . . ?
C1A N1A C4A 116.15(14) . . ?
C2A N1A C4A 129.62(14) . . ?
C1A N2A C3A 112.42(14) . . ?
C1A N2A C16A 124.22(15) . . ?
C3A N2A C16A 123.35(15) . . ?
N2A C1A N1A 101.87(14) . . ?
N2A C1A Cs1A 152.28(12) . . ?
N1A C1A Cs1A 105.80(11) . . ?
N2A C1A Cs1C 151.96(12) . . ?
N1A C1A Cs1C 105.89(11) . . ?
C3A C2A N1A 102.63(14) . . ?
C3A C2A B1A 124.72(15) . . ?
N1A C2A B1A 132.65(14) . . ?
C2A C3A N2A 108.89(15) . . ?
C9A C4A C5A 122.96(17) . . ?
C9A C4A N1A 118.30(16) . . ?
C5A C4A N1A 118.46(18) . . ?
C9A C4A Cs1A 83.80(11) . . ?
C5A C4A Cs1A 84.11(11) . . ?
N1A C4A Cs1A 97.37(10) . . ?
C9A C4A Cs1C 79.09(12) . . ?
C5A C4A Cs1C 88.19(12) . . ?
N1A C4A Cs1C 98.02(10) . . ?
C6A C5A C4A 117.2(2) . . ?
C6A C5A C10A 121.2(2) . . ?
C4A C5A C10A 121.50(18) . . ?
C6A C5A Cs1A 87.54(14) . . ?
C4A C5A Cs1A 73.27(11) . . ?
C10A C5A Cs1A 106.43(13) . . ?
C6A C5A Cs1C 86.79(14) . . ?
C4A C5A Cs1C 69.94(11) . . ?
C10A C5A Cs1C 110.45(13) . . ?
C7A C6A C5A 121.1(2) . . ?
C7A C6A Cs1A 83.45(15) . . ?
C5A C6A Cs1A 71.33(12) . . ?
C6A C7A C8A 120.8(2) . . ?
C9A C8A C7A 120.3(2) . . ?
C9A C8A Cs1C 71.48(12) . . ?
C7A C8A Cs1C 87.17(15) . . ?
C9A C8A Cs1A 71.21(12) . . ?
C7A C8A Cs1A 83.56(14) . . ?
C8A C9A C4A 117.6(2) . . ?
C8A C9A C13A 120.8(2) . . ?
C4A C9A C13A 121.67(16) . . ?
C8A C9A Cs1C 86.82(13) . . ?
C4A C9A Cs1C 78.29(12) . . ?
C13A C9A Cs1C 103.50(12) . . ?
C8A C9A Cs1A 87.57(13) . . ?
C4A C9A Cs1A 73.74(10) . . ?
C13A C9A Cs1A 107.22(11) . . ?
C5A C10A C12A 110.4(2) . . ?
C5A C10A C11A 112.5(2) . . ?
C12A C10A C11A 109.7(2) . . ?
C10A C12A Cs1A 102.34(17) . . ?
C9A C13A C14A 113.23(18) . . ?
C9A C13A C15A 110.97(18) . . ?
C14A C13A C15A 109.81(19) . . ?
C13A C15A Cs1C 103.13(15) . . ?
C13A C15A Cs1A 100.47(14) . . ?
C21A C16A C17A 122.38(17) . . ?
C21A C16A N2A 118.73(17) . . ?
C17A C16A N2A 118.88(16) . . ?
C18A C17A C16A 117.40(19) . . ?
C18A C17A C22A 120.33(19) . . ?
C16A C17A C22A 122.26(16) . . ?
C19A C18A C17A 121.5(2) . . ?
C18A C19A C20A 120.06(19) . . ?
C19A C20A C21A 120.9(2) . . ?
C16A C21A C20A 117.8(2) . . ?
C16A C21A C25A 121.87(17) . . ?
C20A C21A C25A 120.27(19) . . ?
C17A C22A C23A 110.95(17) . . ?
C17A C22A C24A 111.3(2) . . ?
C23A C22A C24A 111.0(2) . . ?
C27A C25A C21A 112.4(2) . . ?
C27A C25A C26A 111.9(2) . . ?
C21A C25A C26A 108.4(2) . . ?
C29A C28A C33A 112.30(16) . . ?
C29A C28A B1A 126.25(16) . . ?
C33A C28A B1A 121.14(16) . . ?
F1A C29A C28A 121.60(17) . . ?
F1A C29A C30A 113.91(18) . . ?
C28A C29A C30A 124.49(19) . . ?
F2A C30A C31A 119.9(2) . . ?
F2A C30A C29A 120.0(2) . . ?
C31A C30A C29A 120.1(2) . . ?
F3A C31A C30A 121.2(2) . . ?
F3A C31A C32A 120.3(2) . . ?
C30A C31A C32A 118.47(18) . . ?
F4A C32A C31A 119.37(19) . . ?
F4A C32A C33A 120.8(2) . . ?
C31A C32A C33A 119.8(2) . . ?
F5A C33A C32A 114.67(17) . . ?
F5A C33A C28A 120.46(16) . . ?
C32A C33A C28A 124.81(19) . . ?
C35A C34A C39A 112.8(2) . . ?
C35A C34A B1A 127.0(2) . . ?
C39A C34A B1A 120.1(2) . . ?
F6A C35A C34A 122.0(2) . . ?
F6A C35A C36A 114.0(3) . . ?
C34A C35A C36A 124.0(2) . . ?
F7A C36A C37A 119.1(2) . . ?
F7A C36A C35A 120.2(3) . . ?
C37A C36A C35A 120.7(3) . . ?
F8A C37A C36A 121.0(3) . . ?
F8A C37A C38A 120.5(3) . . ?
C36A C37A C38A 118.5(2) . . ?
F9A C38A C37A 120.4(2) . . ?
F9A C38A C39A 120.4(3) . . ?
C37A C38A C39A 119.2(2) . . ?
F10A C39A C38A 115.1(2) . . ?
F10A C39A C34A 120.3(2) . . ?
C38A C39A C34A 124.6(3) . . ?
C41A C40A C45A 118(2) . . ?
C41A C40A B1A 124.7(17) . . ?
C45A C40A B1A 117.0(16) . . ?
C40A C41A F11C 120.6(19) . . ?
C40A C41A C42A 122(3) . . ?
F11C C41A C42A 117(2) . . ?
F12C C42A C43A 137(3) . . ?
F12C C42A C41A 111(3) . . ?
C43A C42A C41A 112(3) . . ?
C44A C43A C42A 135(3) . . ?
C44A C43A F13C 119(3) . . ?
C42A C43A F13C 107(2) . . ?
C43A C44A F14C 129(3) . . ?
C43A C44A C45A 111(2) . . ?
F14C C44A C45A 119(3) . . ?
F15C C45A C40A 126.7(19) . . ?
F15C C45A C44A 110.9(19) . . ?
C40A C45A C44A 122(2) . . ?
O1A C46A C47A 102.9(4) . . ?
O1A C46A Cs1A 51.04(15) . . ?
C47A C46A Cs1A 130.1(4) . . ?
O1A C46A Cs1C 54.18(16) . . ?
C47A C46A Cs1C 127.5(4) . . ?
C46A C47A C48A 100.7(5) . . ?
C49A C48A C47A 102.8(4) . . ?
O1A C49A C48A 107.4(4) . . ?
O2A C50A C51A 106.9(4) . . ?
O2A C50A Cs1C 55.24(17) . . ?
C51A C50A Cs1C 159.2(3) . . ?
O2A C50A Cs1A 51.44(16) . . ?
C51A C50A Cs1A 157.2(3) . . ?
C52A C51A C50A 102.1(4) . . ?
C51A C52A C53A 103.0(4) . . ?
O2A C53A C52A 106.0(4) . . ?
O3A C54A C55A 104.7(4) . . ?
C56A C55A C54A 104.3(4) . . ?
C55A C56A C57A 102.9(4) . . ?
O3A C57A C56A 104.4(3) . . ?
C35C C34C B1A 123.4(17) . . ?
C35C C34C C39C 112.7(18) . . ?
B1A C34C C39C 123.8(16) . . ?
C34C C35C F6C 124.6(18) . . ?
C34C C35C C36C 127.9(19) . . ?
F6C C35C C36C 107.5(18) . . ?
C37C C36C F7C 125(2) . . ?
C37C C36C C35C 114.9(19) . . ?
F7C C36C C35C 120(2) . . ?
C36C C37C C38C 121.2(19) . . ?
C36C C37C F8C 118.6(19) . . ?
C38C C37C F8C 119.8(17) . . ?
C37C C38C F9C 120.4(17) . . ?
C37C C38C C39C 125.3(18) . . ?
F9C C38C C39C 114.2(17) . . ?
F10C C39C C38C 124.1(17) . . ?
F10C C39C C34C 118.4(16) . . ?
C38C C39C C34C 117.5(18) . . ?
C45C C40C C41C 112.4(2) . . ?
C45C C40C B1A 126.8(2) . . ?
C41C C40C B1A 120.8(2) . . ?
F11A C41C C42C 114.4(3) . . ?
F11A C41C C40C 120.6(2) . . ?
C42C C41C C40C 125.0(3) . . ?
F12A C42C C43C 119.4(3) . . ?
F12A C42C C41C 121.0(3) . . ?
C43C C42C C41C 119.7(3) . . ?
F13A C43C C42C 120.9(4) . . ?
F13A C43C C44C 120.7(3) . . ?
C42C C43C C44C 118.4(3) . . ?
F14A C44C C43C 120.0(2) . . ?
F14A C44C C45C 119.5(3) . . ?
C43C C44C C45C 120.5(3) . . ?
F15A C45C C44C 114.6(3) . . ?
F15A C45C C40C 121.4(2) . . ?
C44C C45C C40C 124.0(3) . . ?
O3A C54C C55C 118.4(8) . . ?
C54C C55C C56C 100.2(8) . . ?
C55C C56C C57C 97.0(8) . . ?
O3A C57C C56C 110.2(8) . . ?
O3A C57C Cs1C 39.4(4) . . ?
C56C C57C Cs1C 149.3(8) . . ?
C34C B1A C2A 121.9(8) . . ?
C2A B1A C40C 105.35(14) . . ?
C34C B1A C28A 103.6(8) . . ?
C2A B1A C28A 113.14(14) . . ?
C40C B1A C28A 112.08(16) . . ?
C2A B1A C34A 110.39(16) . . ?
C40C B1A C34A 109.04(18) . . ?
C28A B1A C34A 106.83(15) . . ?
C34C B1A C40A 115.3(10) . . ?
C2A B1A C40A 98.1(6) . . ?
C28A B1A C40A 103.7(6) . . ?

loop_
_geom_bond_atom_site_label_1
_geom_bond_atom_site_label_2
_geom_bond_distance
_geom_bond_site_symmetry_2
_geom_bond_publ_flag
Cs1 O1 2.978(3) . ?
Cs1 O3 3.036(5) . ?
Cs1 O2 3.070(3) . ?
Cs1B O3B 2.958(6) . ?
Cs1B O2 2.988(3) . ?
Cs1B O1 3.079(3) . ?
F1 C29 1.346(2) . ?
F2 C30 1.343(3) . ?
F3 C31 1.341(2) . ?
F3 Cs1C 3.364(3) . ?
F3 Cs1A 3.617(2) . ?
F4 C32 1.352(3) . ?
F4 Cs1C 3.322(2) . ?
F4 Cs1A 3.4005(16) . ?
F5 C33 1.348(2) . ?
F6 C35 1.353(7) . ?
F7 C36 1.355(7) . ?
F8 C37 1.357(6) . ?
F9 C38 1.346(6) . ?
F10 C39 1.345(7) . ?
F11 C41 1.352(5) . ?
F12 C42 1.354(6) . ?
F13 C43 1.335(5) . ?
F14 C44 1.331(6) . ?
F15 C45 1.354(5) . ?
F6B C35B 1.382(12) . ?
F7B C36B 1.341(8) . ?
F8B C37B 1.334(7) . ?
F9B C38B 1.361(8) . ?
F10B C39B 1.347(8) . ?
F11B C41B 1.350(12) . ?
F12B C42B 1.359(13) . ?
F13B C43B 1.370(12) . ?
F14B C44B 1.346(13) . ?
F15B C45B 1.341(12) . ?
O1 C46 1.398(4) . ?
O1 C49 1.420(5) . ?
O2 C53 1.348(6) . ?
O2 C50 1.390(6) . ?
O2 C50B 1.488(12) . ?
O2 C53B 1.552(8) . ?
O3 C54 1.403(9) . ?
O3 C57 1.444(11) . ?
O3B C54B 1.383(12) . ?
O3B C57B 1.430(11) . ?
N1 C1 1.376(2) . ?
N1 C2 1.416(2) . ?
N1 C4 1.448(2) . ?
N2 C1 1.358(2) . ?
N2 C3 1.384(2) . ?
N2 C16 1.433(2) . ?
C2 C3 1.365(2) . ?
C2 B1 1.638(3) . ?
C4 C9 1.402(3) . ?
C4 C5 1.405(3) . ?
C5 C6 1.410(3) . ?
C5 C10 1.511(4) . ?
C6 C7 1.365(5) . ?
C7 C8 1.388(4) . ?
C8 C9 1.398(3) . ?
C9 C13 1.519(3) . ?
C10 C12 1.528(4) . ?
C10 C11 1.530(3) . ?
C13 C15 1.529(3) . ?
C13 C14 1.529(3) . ?
C16 C21 1.400(3) . ?
C16 C17 1.402(3) . ?
C17 C18 1.397(3) . ?
C17 C22 1.515(3) . ?
C18 C19 1.383(4) . ?
C19 C20 1.383(4) . ?
C20 C21 1.404(3) . ?
C21 C25 1.511(3) . ?
C22 C23 1.527(4) . ?
C22 C24 1.530(4) . ?
C25 C27 1.525(4) . ?
C25 C26 1.541(4) . ?
C28 C29 1.390(3) . ?
C28 C33 1.399(3) . ?
C28 B1 1.665(3) . ?
C29 C30 1.394(3) . ?
C30 C31 1.369(3) . ?
C31 C32 1.379(3) . ?
C32 C33 1.381(3) . ?
C34 C35 1.356(9) . ?
C34 C39 1.389(10) . ?
C34 B1 1.746(9) . ?
C35 C36 1.380(11) . ?
C36 C37 1.353(8) . ?
C37 C38 1.371(9) . ?
C38 C39 1.389(9) . ?
C40 C41 1.391(8) . ?
C40 C45 1.391(9) . ?
C40 B1 1.692(8) . ?
C41 C42 1.383(6) . ?
C42 C43 1.385(7) . ?
C43 C44 1.351(7) . ?
C44 C45 1.399(8) . ?
C46 C47 1.504(7) . ?
C47 C48 1.428(8) . ?
C48 C49 1.523(8) . ?
C50 C51 1.591(7) . ?
C51 C50B 1.461(12) . ?
C51 C52 1.517(5) . ?
C52 C53B 1.369(9) . ?
C52 C53 1.650(7) . ?
C54 C55 1.446(12) . ?
C55 C56 1.475(13) . ?
C56 C57 1.595(12) . ?
C34B C35B 1.367(13) . ?
C34B C39B 1.420(14) . ?
C34B B1 1.579(13) . ?
C35B C36B 1.428(15) . ?
C36B C37B 1.351(10) . ?
C37B C38B 1.380(10) . ?
C38B C39B 1.389(9) . ?
C40B C41B 1.379(17) . ?
C40B C45B 1.407(19) . ?
C40B B1 1.648(19) . ?
C41B C42B 1.434(16) . ?
C42B C43B 1.329(16) . ?
C43B C44B 1.324(15) . ?
C44B C45B 1.396(15) . ?
C54B C55B 1.463(15) . ?
C55B C56B 1.553(13) . ?
C56B C57B 1.420(14) . ?
Cs1A O1A 2.986(2) . ?
Cs1A O2A 3.020(2) . ?
Cs1A O3A 3.095(3) . ?
Cs1C O3A 2.835(4) . ?
Cs1C O2A 3.092(3) . ?
Cs1C O1A 3.129(3) . ?
F1A C29A 1.343(2) . ?
F2A C30A 1.345(3) . ?
F3A C31A 1.347(2) . ?
F4A C32A 1.349(2) . ?
F5A C33A 1.348(2) . ?
F6A C35A 1.351(3) . ?
F7A C36A 1.348(3) . ?
F8A C37A 1.344(3) . ?
F9A C38A 1.342(3) . ?
F10A C39A 1.350(3) . ?
F11A C41C 1.351(3) . ?
F12A C42C 1.346(4) . ?
F13A C43C 1.342(3) . ?
F14A C44C 1.349(3) . ?
F15A C45C 1.346(4) . ?
F6C C35C 1.39(2) . ?
F7C C36C 1.32(3) . ?
F8C C37C 1.39(2) . ?
F9C C38C 1.39(2) . ?
F10C C39C 1.30(2) . ?
F11C C41A 1.36(3) . ?
F12C C42A 1.34(4) . ?
F13C C43A 1.43(3) . ?
F14C C44A 1.24(3) . ?
F15C C45A 1.31(2) . ?
O1A C46A 1.432(5) . ?
O1A C49A 1.434(5) . ?
O2A C50A 1.415(5) . ?
O2A C53A 1.422(5) . ?
O3A C57A 1.321(5) . ?
O3A C54C 1.417(11) . ?
O3A C54A 1.482(6) . ?
O3A C57C 1.495(12) . ?
N1A C1A 1.378(2) . ?
N1A C2A 1.415(2) . ?
N1A C4A 1.437(2) . ?
N2A C1A 1.353(2) . ?
N2A C3A 1.388(2) . ?
N2A C16A 1.436(2) . ?
C2A C3A 1.362(2) . ?
C2A B1A 1.639(3) . ?
C4A C9A 1.401(3) . ?
C4A C5A 1.414(3) . ?
C5A C6A 1.391(3) . ?
C5A C10A 1.525(4) . ?
C6A C7A 1.378(4) . ?
C7A C8A 1.402(4) . ?
C8A C9A 1.394(3) . ?
C9A C13A 1.524(3) . ?
C10A C12A 1.533(4) . ?
C10A C11A 1.537(3) . ?
C13A C14A 1.530(3) . ?
C13A C15A 1.532(3) . ?
C16A C21A 1.398(3) . ?
C16A C17A 1.401(3) . ?
C17A C18A 1.400(3) . ?
C17A C22A 1.515(3) . ?
C18A C19A 1.380(3) . ?
C19A C20A 1.383(3) . ?
C20A C21A 1.404(3) . ?
C21A C25A 1.515(3) . ?
C22A C23A 1.526(4) . ?
C22A C24A 1.529(3) . ?
C25A C27A 1.511(4) . ?
C25A C26A 1.548(4) . ?
C28A C29A 1.393(3) . ?
C28A C33A 1.396(2) . ?
C28A B1A 1.676(3) . ?
C29A C30A 1.393(3) . ?
C30A C31A 1.364(3) . ?
C31A C32A 1.377(3) . ?
C32A C33A 1.384(3) . ?
C34A C35A 1.381(4) . ?
C34A C39A 1.401(3) . ?
C34A B1A 1.696(4) . ?
C35A C36A 1.386(3) . ?
C36A C37A 1.370(4) . ?
C37A C38A 1.372(4) . ?
C38A C39A 1.391(4) . ?
C40A C41A 1.35(3) . ?
C40A C45A 1.37(3) . ?
C40A B1A 1.78(2) . ?
C41A C42A 1.51(4) . ?
C42A C43A 1.35(4) . ?
C43A C44A 1.23(4) . ?
C44A C45A 1.54(3) . ?
C46A C47A 1.511(7) . ?
C47A C48A 1.517(9) . ?
C48A C49A 1.458(7) . ?
C50A C51A 1.498(6) . ?
C51A C52A 1.466(8) . ?
C52A C53A 1.499(7) . ?
C54A C55A 1.502(8) . ?
C55A C56A 1.489(6) . ?
C56A C57A 1.521(5) . ?
C34C C35C 1.28(2) . ?
C34C B1A 1.46(2) . ?
C34C C39C 1.47(3) . ?
C35C C36C 1.53(3) . ?
C36C C37C 1.27(3) . ?
C37C C38C 1.31(3) . ?
C38C C39C 1.41(3) . ?
C40C C45C 1.399(4) . ?
C40C C41C 1.400(4) . ?
C40C B1A 1.670(3) . ?
C41C C42C 1.384(3) . ?
C42C C43C 1.372(5) . ?
C43C C44C 1.377(5) . ?
C44C C45C 1.387(3) . ?
C54C C55C 1.498(12) . ?
C55C C56C 1.505(12) . ?
C56C C57C 1.546(13) . ?

loop_
_geom_torsion_atom_site_label_1
_geom_torsion_atom_site_label_2
_geom_torsion_atom_site_label_3
_geom_torsion_atom_site_label_4
_geom_torsion
_geom_torsion_site_symmetry_1
_geom_torsion_site_symmetry_2
_geom_torsion_site_symmetry_3
_geom_torsion_site_symmetry_4
_geom_torsion_publ_flag
C3 N2 C1 N1 -0.4(2) . . . . ?
C16 N2 C1 N1 178.62(16) . . . . ?
C3 N2 C1 Cs1 174.60(19) . . . . ?
C16 N2 C1 Cs1 -6.4(4) . . . . ?
C3 N2 C1 Cs1B 178.9(2) . . . . ?
C16 N2 C1 Cs1B -2.0(4) . . . . ?
C2 N1 C1 N2 0.5(2) . . . . ?
C4 N1 C1 N2 -176.85(15) . . . . ?
C2 N1 C1 Cs1 -176.76(11) . . . . ?
C4 N1 C1 Cs1 5.85(18) . . . . ?
C2 N1 C1 Cs1B -179.13(11) . . . . ?
C4 N1 C1 Cs1B 3.48(17) . . . . ?
C1 N1 C2 C3 -0.5(2) . . . . ?
C4 N1 C2 C3 176.49(17) . . . . ?
C1 N1 C2 B1 179.29(18) . . . . ?
C4 N1 C2 B1 -3.8(3) . . . . ?
N1 C2 C3 N2 0.17(19) . . . . ?
B1 C2 C3 N2 -179.61(16) . . . . ?
C1 N2 C3 C2 0.2(2) . . . . ?
C16 N2 C3 C2 -178.90(16) . . . . ?
C1 N1 C4 C9 80.8(2) . . . . ?
C2 N1 C4 C9 -96.1(2) . . . . ?
C1 N1 C4 C5 -92.9(2) . . . . ?
C2 N1 C4 C5 90.2(2) . . . . ?
C1 N1 C4 Cs1B -3.12(16) . . . . ?
C2 N1 C4 Cs1B 179.97(15) . . . . ?
C1 N1 C4 Cs1 -5.11(16) . . . . ?
C2 N1 C4 Cs1 177.98(16) . . . . ?
C9 C4 C5 C6 0.4(3) . . . . ?
N1 C4 C5 C6 173.90(19) . . . . ?
Cs1B C4 C5 C6 78.90(19) . . . . ?
Cs1 C4 C5 C6 81.17(19) . . . . ?
C9 C4 C5 C10 -176.5(2) . . . . ?
N1 C4 C5 C10 -3.0(3) . . . . ?
Cs1B C4 C5 C10 -98.0(2) . . . . ?
Cs1 C4 C5 C10 -95.7(2) . . . . ?
C9 C4 C5 Cs1 -80.74(18) . . . . ?
N1 C4 C5 Cs1 92.73(16) . . . . ?
C9 C4 C5 Cs1B -78.48(18) . . . . ?
N1 C4 C5 Cs1B 95.00(16) . . . . ?
C4 C5 C6 C7 -0.6(4) . . . . ?
C10 C5 C6 C7 176.3(2) . . . . ?
Cs1 C5 C6 C7 69.5(3) . . . . ?
Cs1B C5 C6 C7 67.6(3) . . . . ?
C5 C6 C7 C8 0.5(4) . . . . ?
C6 C7 C8 C9 -0.2(4) . . . . ?
C6 C7 C8 Cs1B -64.3(3) . . . . ?
C7 C8 C9 C4 0.0(3) . . . . ?
Cs1B C8 C9 C4 73.35(17) . . . . ?
C7 C8 C9 C13 -179.5(2) . . . . ?
Cs1B C8 C9 C13 -106.09(18) . . . . ?
C7 C8 C9 Cs1B -73.4(2) . . . . ?
C7 C8 C9 Cs1 -71.7(2) . . . . ?
C5 C4 C9 C8 -0.1(3) . . . . ?
N1 C4 C9 C8 -173.65(18) . . . . ?
Cs1B C4 C9 C8 -81.35(18) . . . . ?
Cs1 C4 C9 C8 -81.73(19) . . . . ?
C5 C4 C9 C13 179.30(19) . . . . ?
N1 C4 C9 C13 5.8(3) . . . . ?
Cs1B C4 C9 C13 98.07(19) . . . . ?
Cs1 C4 C9 C13 97.69(19) . . . . ?
C5 C4 C9 Cs1B 81.23(18) . . . . ?
N1 C4 C9 Cs1B -92.30(15) . . . . ?
C5 C4 C9 Cs1 81.62(18) . . . . ?
N1 C4 C9 Cs1 -91.91(15) . . . . ?
C4 C5 C10 C12 93.2(3) . . . . ?
C6 C5 C10 C12 -83.6(3) . . . . ?
Cs1 C5 C10 C12 15.7(2) . . . . ?
Cs1B C5 C10 C12 15.5(2) . . . . ?
C4 C5 C10 C11 -143.2(2) . . . . ?
C6 C5 C10 C11 40.1(3) . . . . ?
Cs1 C5 C10 C11 139.40(18) . . . . ?
Cs1B C5 C10 C11 139.16(18) . . . . ?
C5 C10 C12 Cs1 -15.8(2) . . . . ?
C11 C10 C12 Cs1 -141.4(2) . . . . ?
C5 C10 C12 Cs1B -14.9(2) . . . . ?
C11 C10 C12 Cs1B -140.6(2) . . . . ?
C8 C9 C13 C15 77.1(3) . . . . ?
C4 C9 C13 C15 -102.3(2) . . . . ?
Cs1B C9 C13 C15 -20.28(19) . . . . ?
Cs1 C9 C13 C15 -22.40(19) . . . . ?
C8 C9 C13 C14 -47.0(3) . . . . ?
C4 C9 C13 C14 133.6(2) . . . . ?
Cs1B C9 C13 C14 -144.44(18) . . . . ?
Cs1 C9 C13 C14 -146.56(18) . . . . ?
C9 C13 C15 Cs1B 19.53(18) . . . . ?
C14 C13 C15 Cs1B 145.39(18) . . . . ?
C9 C13 C15 Cs1 21.25(18) . . . . ?
C14 C13 C15 Cs1 147.10(18) . . . . ?
C1 N2 C16 C21 95.4(2) . . . . ?
C3 N2 C16 C21 -85.6(2) . . . . ?
C1 N2 C16 C17 -86.8(2) . . . . ?
C3 N2 C16 C17 92.1(2) . . . . ?
C21 C16 C17 C18 0.3(3) . . . . ?
N2 C16 C17 C18 -177.36(19) . . . . ?
C21 C16 C17 C22 -179.1(2) . . . . ?
N2 C16 C17 C22 3.1(3) . . . . ?
C16 C17 C18 C19 -0.7(3) . . . . ?
C22 C17 C18 C19 178.8(2) . . . . ?
C17 C18 C19 C20 0.0(4) . . . . ?
C18 C19 C20 C21 1.1(4) . . . . ?
C17 C16 C21 C20 0.6(3) . . . . ?
N2 C16 C21 C20 178.3(2) . . . . ?
C17 C16 C21 C25 177.6(2) . . . . ?
N2 C16 C21 C25 -4.7(3) . . . . ?
C19 C20 C21 C16 -1.3(4) . . . . ?
C19 C20 C21 C25 -178.3(3) . . . . ?
C18 C17 C22 C23 64.4(3) . . . . ?
C16 C17 C22 C23 -116.1(3) . . . . ?
C18 C17 C22 C24 -59.7(3) . . . . ?
C16 C17 C22 C24 119.7(2) . . . . ?
C16 C21 C25 C27 138.4(2) . . . . ?
C20 C21 C25 C27 -44.7(3) . . . . ?
C16 C21 C25 C26 -97.5(3) . . . . ?
C20 C21 C25 C26 79.4(3) . . . . ?
C33 C28 C29 F1 178.77(17) . . . . ?
B1 C28 C29 F1 6.7(3) . . . . ?
C33 C28 C29 C30 0.8(3) . . . . ?
B1 C28 C29 C30 -171.22(18) . . . . ?
F1 C29 C30 F2 -0.3(3) . . . . ?
C28 C29 C30 F2 177.84(18) . . . . ?
F1 C29 C30 C31 -179.57(19) . . . . ?
C28 C29 C30 C31 -1.5(3) . . . . ?
Cs1C F3 C31 C30 -146.37(17) . . . . ?
Cs1A F3 C31 C30 -145.50(17) . . . . ?
Cs1C F3 C31 C32 33.0(3) . . . . ?
Cs1A F3 C31 C32 33.9(2) . . . . ?
F2 C30 C31 F3 0.9(3) . . . . ?
C29 C30 C31 F3 -179.74(19) . . . . ?
F2 C30 C31 C32 -178.47(19) . . . . ?
C29 C30 C31 C32 0.8(3) . . . . ?
Cs1C F4 C32 C31 -31.0(3) . . . . ?
Cs1A F4 C32 C31 -36.1(3) . . . . ?
Cs1C F4 C32 C33 146.03(17) . . . . ?
Cs1A F4 C32 C33 140.92(16) . . . . ?
F3 C31 C32 F4 -2.1(3) . . . . ?
C30 C31 C32 F4 177.3(2) . . . . ?
F3 C31 C32 C33 -179.1(2) . . . . ?
C30 C31 C32 C33 0.3(3) . . . . ?
F4 C32 C33 F5 -1.1(3) . . . . ?
C31 C32 C33 F5 175.86(19) . . . . ?
F4 C32 C33 C28 -177.96(19) . . . . ?
C31 C32 C33 C28 -1.0(3) . . . . ?
C29 C28 C33 F5 -176.27(16) . . . . ?
B1 C28 C33 F5 -3.6(3) . . . . ?
C29 C28 C33 C32 0.4(3) . . . . ?
B1 C28 C33 C32 173.05(18) . . . . ?
C39 C34 C35 F6 -176.9(8) . . . . ?
B1 C34 C35 F6 5.1(13) . . . . ?
C39 C34 C35 C36 2.4(12) . . . . ?
B1 C34 C35 C36 -175.6(7) . . . . ?
F6 C35 C36 C37 179.7(7) . . . . ?
C34 C35 C36 C37 0.3(11) . . . . ?
F6 C35 C36 F7 -1.8(9) . . . . ?
C34 C35 C36 F7 178.8(7) . . . . ?
F7 C36 C37 F8 0.0(10) . . . . ?
C35 C36 C37 F8 178.6(6) . . . . ?
F7 C36 C37 C38 -179.8(6) . . . . ?
C35 C36 C37 C38 -1.3(10) . . . . ?
C36 C37 C38 F9 -179.0(6) . . . . ?
F8 C37 C38 F9 1.1(10) . . . . ?
C36 C37 C38 C39 -0.5(10) . . . . ?
F8 C37 C38 C39 179.6(6) . . . . ?
F9 C38 C39 F10 2.9(10) . . . . ?
C37 C38 C39 F10 -175.6(6) . . . . ?
F9 C38 C39 C34 -177.9(7) . . . . ?
C37 C38 C39 C34 3.6(11) . . . . ?
C35 C34 C39 F10 174.8(7) . . . . ?
B1 C34 C39 F10 -7.0(10) . . . . ?
C35 C34 C39 C38 -4.3(12) . . . . ?
B1 C34 C39 C38 173.9(6) . . . . ?
C45 C40 C41 F11 -176.7(6) . . . . ?
B1 C40 C41 F11 10.1(10) . . . . ?
C45 C40 C41 C42 0.9(10) . . . . ?
B1 C40 C41 C42 -172.3(5) . . . . ?
F11 C41 C42 F12 -1.3(7) . . . . ?
C40 C41 C42 F12 -179.0(6) . . . . ?
F11 C41 C42 C43 177.5(4) . . . . ?
C40 C41 C42 C43 -0.2(8) . . . . ?
F12 C42 C43 F13 -1.3(7) . . . . ?
C41 C42 C43 F13 179.9(4) . . . . ?
F12 C42 C43 C44 177.9(4) . . . . ?
C41 C42 C43 C44 -0.9(7) . . . . ?
F13 C43 C44 F14 -1.3(7) . . . . ?
C42 C43 C44 F14 179.5(4) . . . . ?
F13 C43 C44 C45 -179.7(5) . . . . ?
C42 C43 C44 C45 1.1(7) . . . . ?
C41 C40 C45 F15 -178.9(6) . . . . ?
B1 C40 C45 F15 -6.0(11) . . . . ?
C41 C40 C45 C44 -0.7(10) . . . . ?
B1 C40 C45 C44 172.3(6) . . . . ?
F14 C44 C45 F15 -0.3(7) . . . . ?
C43 C44 C45 F15 178.0(5) . . . . ?
F14 C44 C45 C40 -178.7(6) . . . . ?
C43 C44 C45 C40 -0.4(9) . . . . ?
C49 O1 C46 C47 -7.6(5) . . . . ?
Cs1 O1 C46 C47 166.9(3) . . . . ?
Cs1B O1 C46 C47 169.1(3) . . . . ?
O1 C46 C47 C48 28.2(6) . . . . ?
C46 C47 C48 C49 -36.3(6) . . . . ?
C46 O1 C49 C48 -14.6(5) . . . . ?
Cs1 O1 C49 C48 170.5(3) . . . . ?
Cs1B O1 C49 C48 168.3(3) . . . . ?
C46 O1 C49 Cs1 174.9(4) . . . . ?
C47 C48 C49 O1 31.9(6) . . . . ?
C47 C48 C49 Cs1 42.5(9) . . . . ?
C53 O2 C50 C51 -13.1(7) . . . . ?
Cs1 O2 C50 C51 164.3(2) . . . . ?
O2 C50 C51 C52 36.5(5) . . . . ?
C50B C51 C52 C53B 47.8(7) . . . . ?
C50 C51 C52 C53 -41.4(4) . . . . ?
C50 O2 C53 C52 -14.1(6) . . . . ?
Cs1 O2 C53 C52 168.6(2) . . . . ?
C51 C52 C53 O2 36.0(5) . . . . ?
C57 O3 C54 C55 -15.1(9) . . . . ?
Cs1 O3 C54 C55 -153.1(5) . . . . ?
O3 C54 C55 C56 38.6(7) . . . . ?
C54 C55 C56 C57 -43.3(7) . . . . ?
C54 O3 C57 C56 -13.0(9) . . . . ?
Cs1 O3 C57 C56 137.7(5) . . . . ?
C54 O3 C57 Cs1 -150.7(6) . . . . ?
C55 C56 C57 O3 35.1(9) . . . . ?
C55 C56 C57 Cs1 83.2(9) . . . . ?
C39B C34B C35B F6B -177.8(9) . . . . ?
B1 C34B C35B F6B 6.2(16) . . . . ?
C39B C34B C35B C36B 2.1(16) . . . . ?
B1 C34B C35B C36B -174.0(9) . . . . ?
C34B C35B C36B F7B 179.7(10) . . . . ?
F6B C35B C36B F7B -0.5(12) . . . . ?
C34B C35B C36B C37B 0.0(15) . . . . ?
F6B C35B C36B C37B 179.9(8) . . . . ?
F7B C36B C37B F8B -0.2(10) . . . . ?
C35B C36B C37B F8B 179.5(7) . . . . ?
F7B C36B C37B C38B 178.7(6) . . . . ?
C35B C36B C37B C38B -1.6(11) . . . . ?
F8B C37B C38B F9B 0.2(9) . . . . ?
C36B C37B C38B F9B -178.7(6) . . . . ?
F8B C37B C38B C39B 179.8(6) . . . . ?
C36B C37B C38B C39B 0.9(10) . . . . ?
F9B C38B C39B F10B 4.1(9) . . . . ?
C37B C38B C39B F10B -175.6(6) . . . . ?
F9B C38B C39B C34B -178.8(8) . . . . ?
C37B C38B C39B C34B 1.5(12) . . . . ?
C35B C34B C39B F10B 174.2(8) . . . . ?
B1 C34B C39B F10B -9.6(13) . . . . ?
C35B C34B C39B C38B -2.8(14) . . . . ?
B1 C34B C39B C38B 173.4(7) . . . . ?
C45B C40B C41B F11B -176.4(12) . . . . ?
B1 C40B C41B F11B 3(2) . . . . ?
C45B C40B C41B C42B 1(2) . . . . ?
B1 C40B C41B C42B 179.6(10) . . . . ?
F11B C41B C42B C43B 176.9(10) . . . . ?
C40B C41B C42B C43B -0.2(18) . . . . ?
F11B C41B C42B F12B -1.4(15) . . . . ?
C40B C41B C42B F12B -178.5(12) . . . . ?
F12B C42B C43B C44B 178.8(10) . . . . ?
C41B C42B C43B C44B 0.6(16) . . . . ?
F12B C42B C43B F13B -2.5(15) . . . . ?
C41B C42B C43B F13B 179.3(9) . . . . ?
C42B C43B C44B F14B 178.9(9) . . . . ?
F13B C43B C44B F14B 0.3(16) . . . . ?
C42B C43B C44B C45B -1.5(17) . . . . ?
F13B C43B C44B C45B 179.9(9) . . . . ?
C43B C44B C45B F15B -179.6(10) . . . . ?
F14B C44B C45B F15B 0.0(15) . . . . ?
C43B C44B C45B C40B 2.0(19) . . . . ?
F14B C44B C45B C40B -178.4(12) . . . . ?
C41B C40B C45B F15B -179.8(12) . . . . ?
B1 C40B C45B F15B 1(2) . . . . ?
C41B C40B C45B C44B -1(2) . . . . ?
B1 C40B C45B C44B 179.7(12) . . . . ?
C52 C51 C50B O2 -41.0(8) . . . . ?
C53B O2 C50B C51 20.2(9) . . . . ?
Cs1B O2 C50B C51 -162.8(4) . . . . ?
C51 C52 C53B O2 -35.6(6) . . . . ?
C50B O2 C53B C52 10.6(8) . . . . ?
Cs1B O2 C53B C52 -166.0(3) . . . . ?
C57B O3B C54B C55B 33.0(11) . . . . ?
Cs1B O3B C54B C55B -119.9(9) . . . . ?
O3B C54B C55B C56B -15.8(12) . . . . ?
C54B C55B C56B C57B -7.1(12) . . . . ?
C55B C56B C57B O3B 26.7(11) . . . . ?
C55B C56B C57B Cs1B 73.6(9) . . . . ?
C54B O3B C57B C56B -37.4(10) . . . . ?
Cs1B O3B C57B C56B 122.5(7) . . . . ?
C54B O3B C57B Cs1B -159.9(8) . . . . ?
C35B C34B B1 C2 6.7(13) . . . . ?
C39B C34B B1 C2 -168.9(7) . . . . ?
C35B C34B B1 C28 133.7(10) . . . . ?
C39B C34B B1 C28 -41.9(10) . . . . ?
C3 C2 B1 C34B -85.4(5) . . . . ?
N1 C2 B1 C34B 94.9(5) . . . . ?
C3 C2 B1 C40B 23.3(5) . . . . ?
N1 C2 B1 C40B -156.4(5) . . . . ?
C3 C2 B1 C28 153.32(17) . . . . ?
N1 C2 B1 C28 -26.4(3) . . . . ?
C3 C2 B1 C40 35.6(3) . . . . ?
N1 C2 B1 C40 -144.1(3) . . . . ?
C3 C2 B1 C34 -87.6(4) . . . . ?
N1 C2 B1 C34 92.7(4) . . . . ?
C41B C40B B1 C2 50.8(14) . . . . ?
C45B C40B B1 C2 -130.4(15) . . . . ?
C41B C40B B1 C28 -77.9(15) . . . . ?
C45B C40B B1 C28 101.0(15) . . . . ?
C29 C28 B1 C34B 120.4(4) . . . . ?
C33 C28 B1 C34B -51.1(4) . . . . ?
C29 C28 B1 C2 -109.9(2) . . . . ?
C33 C28 B1 C2 78.6(2) . . . . ?
C29 C28 B1 C40B 14.8(7) . . . . ?
C33 C28 B1 C40B -156.7(6) . . . . ?
C29 C28 B1 C40 4.3(4) . . . . ?
C33 C28 B1 C40 -167.2(3) . . . . ?
C29 C28 B1 C34 131.5(3) . . . . ?
C33 C28 B1 C34 -40.0(4) . . . . ?
C41 C40 B1 C2 47.3(7) . . . . ?
C45 C40 B1 C2 -125.0(7) . . . . ?
C41 C40 B1 C28 -74.2(7) . . . . ?
C45 C40 B1 C28 113.5(7) . . . . ?
C35 C34 B1 C2 14.2(9) . . . . ?
C39 C34 B1 C2 -163.7(6) . . . . ?
C35 C34 B1 C28 137.4(8) . . . . ?
C39 C34 B1 C28 -40.5(7) . . . . ?
C3A N2A C1A N1A -0.2(2) . . . . ?
C16A N2A C1A N1A 178.99(16) . . . . ?
C3A N2A C1A Cs1A 176.8(2) . . . . ?
C16A N2A C1A Cs1A -4.0(4) . . . . ?
C3A N2A C1A Cs1C -172.0(2) . . . . ?
C16A N2A C1A Cs1C 7.1(4) . . . . ?
C2A N1A C1A N2A 0.2(2) . . . . ?
C4A N1A C1A N2A -177.56(15) . . . . ?
C2A N1A C1A Cs1A -178.35(11) . . . . ?
C4A N1A C1A Cs1A 3.88(17) . . . . ?
C2A N1A C1A Cs1C 176.24(12) . . . . ?
C4A N1A C1A Cs1C -1.54(18) . . . . ?
C1A N1A C2A C3A -0.2(2) . . . . ?
C4A N1A C2A C3A 177.25(18) . . . . ?
C1A N1A C2A B1A -179.64(18) . . . . ?
C4A N1A C2A B1A -2.2(3) . . . . ?
N1A C2A C3A N2A 0.03(19) . . . . ?
B1A C2A C3A N2A 179.57(16) . . . . ?
C1A N2A C3A C2A 0.1(2) . . . . ?
C16A N2A C3A C2A -179.08(16) . . . . ?
C1A N1A C4A C9A 83.3(2) . . . . ?
C2A N1A C4A C9A -94.0(2) . . . . ?
C1A N1A C4A C5A -90.9(2) . . . . ?
C2A N1A C4A C5A 91.8(2) . . . . ?
C1A N1A C4A Cs1A -3.60(16) . . . . ?
C2A N1A C4A Cs1A 179.04(15) . . . . ?
C1A N1A C4A Cs1C 1.43(17) . . . . ?
C2A N1A C4A Cs1C -175.93(16) . . . . ?
C9A C4A C5A C6A -0.5(3) . . . . ?
N1A C4A C5A C6A 173.38(18) . . . . ?
Cs1A C4A C5A C6A 78.17(18) . . . . ?
Cs1C C4A C5A C6A 75.23(18) . . . . ?
C9A C4A C5A C10A -178.02(18) . . . . ?
N1A C4A C5A C10A -4.1(3) . . . . ?
Cs1A C4A C5A C10A -99.34(18) . . . . ?
Cs1C C4A C5A C10A -102.27(18) . . . . ?
C9A C4A C5A Cs1A -78.68(17) . . . . ?
N1A C4A C5A Cs1A 95.21(14) . . . . ?
C9A C4A C5A Cs1C -75.75(17) . . . . ?
N1A C4A C5A Cs1C 98.15(15) . . . . ?
C4A C5A C6A C7A 0.1(3) . . . . ?
C10A C5A C6A C7A 177.6(2) . . . . ?
Cs1A C5A C6A C7A 69.9(2) . . . . ?
Cs1C C5A C6A C7A 65.6(2) . . . . ?
C4A C5A C6A Cs1A -69.75(16) . . . . ?
C10A C5A C6A Cs1A 107.76(19) . . . . ?
C5A C6A C7A C8A 0.3(4) . . . . ?
Cs1A C6A C7A C8A 63.8(2) . . . . ?
C6A C7A C8A C9A -0.3(4) . . . . ?
C6A C7A C8A Cs1C -66.8(2) . . . . ?
C6A C7A C8A Cs1A -64.0(2) . . . . ?
C7A C8A C9A C4A -0.1(3) . . . . ?
Cs1C C8A C9A C4A 75.03(16) . . . . ?
Cs1A C8A C9A C4A 70.22(15) . . . . ?
C7A C8A C9A C13A -179.0(2) . . . . ?
Cs1C C8A C9A C13A -103.83(18) . . . . ?
Cs1A C8A C9A C13A -108.64(17) . . . . ?
C7A C8A C9A Cs1C -75.1(2) . . . . ?
C7A C8A C9A Cs1A -70.3(2) . . . . ?
C5A C4A C9A C8A 0.5(3) . . . . ?
N1A C4A C9A C8A -173.39(17) . . . . ?
Cs1A C4A C9A C8A -78.34(17) . . . . ?
Cs1C C4A C9A C8A -80.09(17) . . . . ?
C5A C4A C9A C13A 179.36(18) . . . . ?
N1A C4A C9A C13A 5.5(3) . . . . ?
Cs1A C4A C9A C13A 100.51(17) . . . . ?
Cs1C C4A C9A C13A 98.76(17) . . . . ?
C5A C4A C9A Cs1C 80.60(17) . . . . ?
N1A C4A C9A Cs1C -93.30(14) . . . . ?
C5A C4A C9A Cs1A 78.85(17) . . . . ?
N1A C4A C9A Cs1A -95.06(14) . . . . ?
C6A C5A C10A C12A -86.4(3) . . . . ?
C4A C5A C10A C12A 91.0(3) . . . . ?
Cs1A C5A C10A C12A 10.9(2) . . . . ?
Cs1C C5A C10A C12A 12.6(2) . . . . ?
C6A C5A C10A C11A 36.6(3) . . . . ?
C4A C5A C10A C11A -146.0(2) . . . . ?
Cs1A C5A C10A C11A 133.83(17) . . . . ?
Cs1C C5A C10A C11A 135.55(17) . . . . ?
C5A C10A C12A Cs1A -10.4(2) . . . . ?
C11A C10A C12A Cs1A -135.0(2) . . . . ?
C8A C9A C13A C14A -40.4(3) . . . . ?
C4A C9A C13A C14A 140.8(2) . . . . ?
Cs1C C9A C13A C14A -134.81(17) . . . . ?
Cs1A C9A C13A C14A -138.05(16) . . . . ?
C8A C9A C13A C15A 83.6(2) . . . . ?
C4A C9A C13A C15A -95.2(2) . . . . ?
Cs1C C9A C13A C15A -10.79(18) . . . . ?
Cs1A C9A C13A C15A -14.03(18) . . . . ?
C9A C13A C15A Cs1C 10.76(18) . . . . ?
C14A C13A C15A Cs1C 136.70(18) . . . . ?
C9A C13A C15A Cs1A 13.05(17) . . . . ?
C14A C13A C15A Cs1A 139.00(17) . . . . ?
C1A N2A C16A C21A 89.5(2) . . . . ?
C3A N2A C16A C21A -91.4(2) . . . . ?
C1A N2A C16A C17A -91.4(2) . . . . ?
C3A N2A C16A C17A 87.7(2) . . . . ?
C21A C16A C17A C18A 0.2(3) . . . . ?
N2A C16A C17A C18A -178.84(18) . . . . ?
C21A C16A C17A C22A -178.7(2) . . . . ?
N2A C16A C17A C22A 2.3(3) . . . . ?
C16A C17A C18A C19A -0.5(3) . . . . ?
C22A C17A C18A C19A 178.5(2) . . . . ?
C17A C18A C19A C20A -0.1(4) . . . . ?
C18A C19A C20A C21A 0.9(4) . . . . ?
C17A C16A C21A C20A 0.6(3) . . . . ?
N2A C16A C21A C20A 179.60(18) . . . . ?
C17A C16A C21A C25A 177.1(2) . . . . ?
N2A C16A C21A C25A -3.8(3) . . . . ?
C19A C20A C21A C16A -1.1(3) . . . . ?
C19A C20A C21A C25A -177.7(2) . . . . ?
C18A C17A C22A C23A 66.8(3) . . . . ?
C16A C17A C22A C23A -114.3(2) . . . . ?
C18A C17A C22A C24A -57.3(3) . . . . ?
C16A C17A C22A C24A 121.5(2) . . . . ?
C16A C21A C25A C27A 132.0(2) . . . . ?
C20A C21A C25A C27A -51.4(3) . . . . ?
C16A C21A C25A C26A -103.7(2) . . . . ?
C20A C21A C25A C26A 72.8(3) . . . . ?
C33A C28A C29A F1A -179.28(17) . . . . ?
B1A C28A C29A F1A 7.1(3) . . . . ?
C33A C28A C29A C30A 1.2(3) . . . . ?
B1A C28A C29A C30A -172.39(18) . . . . ?
F1A C29A C30A F2A -0.9(3) . . . . ?
C28A C29A C30A F2A 178.58(18) . . . . ?
F1A C29A C30A C31A 178.74(19) . . . . ?
C28A C29A C30A C31A -1.7(3) . . . . ?
Cs1B F3A C31A C30A -143.18(18) 1_545 . . . ?
Cs1 F3A C31A C30A -143.29(18) 1_545 . . . ?
Cs1B F3A C31A C32A 36.4(2) 1_545 . . . ?
Cs1 F3A C31A C32A 36.3(2) 1_545 . . . ?
F2A C30A C31A F3A 0.0(3) . . . . ?
C29A C30A C31A F3A -179.71(19) . . . . ?
F2A C30A C31A C32A -179.59(19) . . . . ?
C29A C30A C31A C32A 0.7(3) . . . . ?
Cs1B F4A C32A C31A -36.8(3) 1_545 . . . ?
Cs1 F4A C32A C31A -38.4(3) 1_545 . . . ?
Cs1B F4A C32A C33A 140.50(16) 1_545 . . . ?
Cs1 F4A C32A C33A 138.85(16) 1_545 . . . ?
F3A C31A C32A F4A -1.7(3) . . . . ?
C30A C31A C32A F4A 177.9(2) . . . . ?
F3A C31A C32A C33A -178.99(19) . . . . ?
C30A C31A C32A C33A 0.6(3) . . . . ?
F4A C32A C33A F5A -1.1(3) . . . . ?
C31A C32A C33A F5A 176.18(18) . . . . ?
F4A C32A C33A C28A -178.32(18) . . . . ?
C31A C32A C33A C28A -1.1(3) . . . . ?
C29A C28A C33A F5A -176.94(16) . . . . ?
B1A C28A C33A F5A -2.9(3) . . . . ?
C29A C28A C33A C32A 0.2(3) . . . . ?
B1A C28A C33A C32A 174.16(18) . . . . ?
C39A C34A C35A F6A -177.0(2) . . . . ?
B1A C34A C35A F6A 5.3(4) . . . . ?
C39A C34A C35A C36A 3.4(4) . . . . ?
B1A C34A C35A C36A -174.3(2) . . . . ?
F6A C35A C36A F7A -0.9(4) . . . . ?
C34A C35A C36A F7A 178.7(2) . . . . ?
F6A C35A C36A C37A 179.9(3) . . . . ?
C34A C35A C36A C37A -0.5(4) . . . . ?
F7A C36A C37A F8A 0.1(4) . . . . ?
C35A C36A C37A F8A 179.3(3) . . . . ?
F7A C36A C37A C38A 179.6(3) . . . . ?
C35A C36A C37A C38A -1.2(4) . . . . ?
F8A C37A C38A F9A -0.2(4) . . . . ?
C36A C37A C38A F9A -179.7(3) . . . . ?
F8A C37A C38A C39A 179.2(3) . . . . ?
C36A C37A C38A C39A -0.3(4) . . . . ?
F9A C38A C39A F10A 3.3(4) . . . . ?
C37A C38A C39A F10A -176.1(3) . . . . ?
F9A C38A C39A C34A -177.0(3) . . . . ?
C37A C38A C39A C34A 3.6(4) . . . . ?
C35A C34A C39A F10A 174.7(2) . . . . ?
B1A C34A C39A F10A -7.4(4) . . . . ?
C35A C34A C39A C38A -5.0(4) . . . . ?
B1A C34A C39A C38A 172.9(2) . . . . ?
C45A C40A C41A F11C -173.2(18) . . . . ?
B1A C40A C41A F11C 17(3) . . . . ?
C45A C40A C41A C42A -1(3) . . . . ?
B1A C40A C41A C42A -170.9(18) . . . . ?
C40A C41A C42A F12C -178(2) . . . . ?
F11C C41A C42A F12C -5(3) . . . . ?
C40A C41A C42A C43A 2(3) . . . . ?
F11C C41A C42A C43A 174(2) . . . . ?
F12C C42A C43A C44A 178(3) . . . . ?
C41A C42A C43A C44A -2(5) . . . . ?
F12C C42A C43A F13C -3(5) . . . . ?
C41A C42A C43A F13C 178(2) . . . . ?
C42A C43A C44A F14C 178(3) . . . . ?
F13C C43A C44A F14C -1(4) . . . . ?
C42A C43A C44A C45A 1(5) . . . . ?
F13C C43A C44A C45A -178.7(19) . . . . ?
C41A C40A C45A F15C -179(2) . . . . ?
B1A C40A C45A F15C -8(3) . . . . ?
C41A C40A C45A C44A 0(3) . . . . ?
B1A C40A C45A C44A 170.8(16) . . . . ?
C43A C44A C45A F15C 179(2) . . . . ?
F14C C44A C45A F15C 2(3) . . . . ?
C43A C44A C45A C40A 0(3) . . . . ?
F14C C44A C45A C40A -177(2) . . . . ?
C49A O1A C46A C47A -26.2(5) . . . . ?
Cs1A O1A C46A C47A 131.6(4) . . . . ?
Cs1C O1A C46A C47A 127.2(4) . . . . ?
C49A O1A C46A Cs1A -157.9(3) . . . . ?
C49A O1A C46A Cs1C -153.4(3) . . . . ?
O1A C46A C47A C48A 39.7(6) . . . . ?
Cs1A C46A C47A C48A 89.2(6) . . . . ?
Cs1C C46A C47A C48A 94.2(6) . . . . ?
C46A C47A C48A C49A -38.8(7) . . . . ?
C46A O1A C49A C48A 1.3(5) . . . . ?
Cs1A O1A C49A C48A -146.1(4) . . . . ?
Cs1C O1A C49A C48A -138.3(4) . . . . ?
C47A C48A C49A O1A 24.1(6) . . . . ?
C53A O2A C50A C51A -11.6(5) . . . . ?
Cs1A O2A C50A C51A 172.0(3) . . . . ?
Cs1C O2A C50A C51A 168.2(3) . . . . ?
C53A O2A C50A Cs1C -179.7(3) . . . . ?
C53A O2A C50A Cs1A 176.4(4) . . . . ?
O2A C50A C51A C52A 30.3(5) . . . . ?
Cs1C C50A C51A C52A 58.6(11) . . . . ?
Cs1A C50A C51A C52A 46.7(10) . . . . ?
C50A C51A C52A C53A -36.1(5) . . . . ?
C50A O2A C53A C52A -11.6(5) . . . . ?
Cs1A O2A C53A C52A 162.6(4) . . . . ?
Cs1C O2A C53A C52A 168.9(4) . . . . ?
C51A C52A C53A O2A 30.5(6) . . . . ?
C57A O3A C54A C55A 27.4(5) . . . . ?
Cs1A O3A C54A C55A -130.6(4) . . . . ?
O3A C54A C55A C56A -1.9(6) . . . . ?
C54A C55A C56A C57A -20.1(6) . . . . ?
C54A O3A C57A C56A -40.6(5) . . . . ?
Cs1A O3A C57A C56A 116.2(3) . . . . ?
C55A C56A C57A O3A 38.3(5) . . . . ?
B1A C34C C35C F6C 4(3) . . . . ?
C39C C34C C35C F6C -179.0(17) . . . . ?
B1A C34C C35C C36C -177.4(16) . . . . ?
C39C C34C C35C C36C 0(3) . . . . ?
C34C C35C C36C C37C 6(3) . . . . ?
F6C C35C C36C C37C -175.2(19) . . . . ?
C34C C35C C36C F7C 179(2) . . . . ?
F6C C35C C36C F7C -2(3) . . . . ?
F7C C36C C37C C38C -179(2) . . . . ?
C35C C36C C37C C38C -6(3) . . . . ?
F7C C36C C37C F8C 7(3) . . . . ?
C35C C36C C37C F8C -179.9(16) . . . . ?
C36C C37C C38C F9C -174.7(19) . . . . ?
F8C C37C C38C F9C -1(3) . . . . ?
C36C C37C C38C C39C 2(3) . . . . ?
F8C C37C C38C C39C 175.5(18) . . . . ?
C37C C38C C39C F10C -174.0(19) . . . . ?
F9C C38C C39C F10C 3(3) . . . . ?
C37C C38C C39C C34C 4(3) . . . . ?
F9C C38C C39C C34C -179.0(16) . . . . ?
C35C C34C C39C F10C 173.6(17) . . . . ?
B1A C34C C39C F10C -9(3) . . . . ?
C35C C34C C39C C38C -5(3) . . . . ?
B1A C34C C39C C38C 172.9(16) . . . . ?
C45C C40C C41C F11A -177.1(2) . . . . ?
B1A C40C C41C F11A 4.5(3) . . . . ?
C45C C40C C41C C42C 0.9(3) . . . . ?
B1A C40C C41C C42C -177.5(2) . . . . ?
F11A C41C C42C F12A -2.0(4) . . . . ?
C40C C41C C42C F12A 179.9(2) . . . . ?
F11A C41C C42C C43C 177.4(2) . . . . ?
C40C C41C C42C C43C -0.7(4) . . . . ?
F12A C42C C43C F13A -0.9(4) . . . . ?
C41C C42C C43C F13A 179.7(2) . . . . ?
F12A C42C C43C C44C 179.3(2) . . . . ?
C41C C42C C43C C44C -0.1(4) . . . . ?
F13A C43C C44C F14A -0.5(4) . . . . ?
C42C C43C C44C F14A 179.3(2) . . . . ?
F13A C43C C44C C45C -179.1(2) . . . . ?
C42C C43C C44C C45C 0.7(4) . . . . ?
F14A C44C C45C F15A 0.5(3) . . . . ?
C43C C44C C45C F15A 179.0(2) . . . . ?
F14A C44C C45C C40C -179.1(2) . . . . ?
C43C C44C C45C C40C -0.6(4) . . . . ?
C41C C40C C45C F15A -179.8(2) . . . . ?
B1A C40C C45C F15A -1.5(3) . . . . ?
C41C C40C C45C C44C -0.2(3) . . . . ?
B1A C40C C45C C44C 178.0(2) . . . . ?
C57C O3A C54C C55C 7.0(17) . . . . ?
Cs1C O3A C54C C55C 153.4(9) . . . . ?
O3A C54C C55C C56C 19.8(18) . . . . ?
C54C C55C C56C C57C -34.8(14) . . . . ?
C54C O3A C57C C56C -32.0(15) . . . . ?
Cs1C O3A C57C C56C 175.0(8) . . . . ?
C54C O3A C57C Cs1C 152.9(10) . . . . ?
C55C C56C C57C O3A 44.9(15) . . . . ?
C55C C56C C57C Cs1C 51(2) . . . . ?
C35C C34C B1A C2A 7(2) . . . . ?
C39C C34C B1A C2A -170.6(13) . . . . ?
C35C C34C B1A C28A 135.4(17) . . . . ?
C39C C34C B1A C28A -41.8(18) . . . . ?
C35C C34C B1A C40A -112.0(19) . . . . ?
C39C C34C B1A C40A 71(2) . . . . ?
C3A C2A B1A C34C -81.8(10) . . . . ?
N1A C2A B1A C34C 97.6(10) . . . . ?
C3A C2A B1A C40C 30.9(2) . . . . ?
N1A C2A B1A C40C -149.8(2) . . . . ?
C3A C2A B1A C28A 153.63(17) . . . . ?
N1A C2A B1A C28A -27.0(3) . . . . ?
C3A C2A B1A C34A -86.7(2) . . . . ?
N1A C2A B1A C34A 92.7(2) . . . . ?
C3A C2A B1A C40A 44.9(7) . . . . ?
N1A C2A B1A C40A -135.8(7) . . . . ?
C45C C40C B1A C2A -132.5(2) . . . . ?
C41C C40C B1A C2A 45.6(3) . . . . ?
C45C C40C B1A C28A 104.1(2) . . . . ?
C41C C40C B1A C28A -77.8(2) . . . . ?
C45C C40C B1A C34A -14.0(3) . . . . ?
C41C C40C B1A C34A 164.1(2) . . . . ?
C29A C28A B1A C34C 121.4(8) . . . . ?
C33A C28A B1A C34C -51.8(8) . . . . ?
C29A C28A B1A C2A -104.6(2) . . . . ?
C33A C28A B1A C2A 82.3(2) . . . . ?
C29A C28A B1A C40C 14.4(3) . . . . ?
C33A C28A B1A C40C -158.77(18) . . . . ?
C29A C28A B1A C34A 133.7(2) . . . . ?
C33A C28A B1A C34A -39.4(2) . . . . ?
C29A C28A B1A C40A 0.6(7) . . . . ?
C33A C28A B1A C40A -172.5(7) . . . . ?
C35A C34A B1A C2A 16.2(3) . . . . ?
C39A C34A B1A C2A -161.3(2) . . . . ?
C35A C34A B1A C40C -99.1(3) . . . . ?
C39A C34A B1A C40C 83.4(3) . . . . ?
C35A C34A B1A C28A 139.6(2) . . . . ?
C39A C34A B1A C28A -37.9(3) . . . . ?
C41A C40A B1A C34C 174.8(18) . . . . ?
C45A C40A B1A C34C 5(2) . . . . ?
C41A C40A B1A C2A 43.6(19) . . . . ?
C45A C40A B1A C2A -126.6(15) . . . . ?
C41A C40A B1A C28A -72.7(19) . . . . ?
C45A C40A B1A C28A 117.1(15) . . . . ?

loop_
_exptl_oxdiff_crystal_face_indexfrac_h
_exptl_oxdiff_crystal_face_indexfrac_k
_exptl_oxdiff_crystal_face_indexfrac_l
_exptl_oxdiff_crystal_face_x
_exptl_oxdiff_crystal_face_y
_exptl_oxdiff_crystal_face_z
21.8628 -5.4187 -30.4763 0.3703 -0.6832 0.6294
-23.9604 0.5561 27.5057 -0.5498 0.5226 -0.6516
-27.4447 -0.2630 9.8221 -0.4710 0.2256 -0.8528
27.1165 4.3107 -6.8436 0.5877 -0.0782 0.8053
-27.7287 -1.8093 1.9739 -0.4619 0.0617 -0.8848
-26.8948 -5.3931 -2.4719 -0.5418 -0.0995 -0.8346
9.4404 -20.2247 8.8440 -0.6858 -0.3731 0.6250
23.2803 8.0730 19.9762 0.4355 0.4577 0.7752
21.3556 6.3564 28.7281 0.2694 0.5628 0.7814
13.5100 7.8092 40.8670 0.1080 0.8155 0.5685
-25.4750 6.1181 -13.9009 -0.0023 -0.0088 -1.0000
-7.7368 1.9427 50.0850 -0.4771 0.8788 -0.0090
26.0453 -6.3979 -11.4011 0.2233 -0.4092 0.8847
24.8489 -6.1118 -19.4913 0.2888 -0.5301 0.7972
7.7368 -1.9427 -50.0850 0.4771 -0.8788 0.0090
14.5145 -7.7879 39.6734 -0.4357 0.4147 0.7988
-11.3605 -15.7379 29.8000 -0.9914 0.1306 -0.0089
-10.4473 -19.2314 15.8761 -0.9832 -0.1822 -0.0089
15.7268 -15.7869 20.1525 -0.5381 -0.0989 0.8370
-5.8077 -20.3972 -15.1537 -0.6884 -0.7253 -0.0089
-2.5354 -17.9553 -29.2222 -0.4305 -0.9025 -0.0090
13.0513 -18.2705 -15.6079 -0.3494 -0.7312 0.5860
2.5354 17.9553 29.2222 0.4305 0.9025 0.0090
-22.1128 13.2854 -0.0586 0.1824 0.3805 -0.9066
1.0004 0.9998 -1.0002 0.0589 0.0054 0.0147
